data_1568206
loop_
_publ_author_name
'Alexander, Carlson'
'Thom, James A.'
'Kenwright, Alan M.'
'Christensen, Kirsten E.'
'S&#xf8;rensen, Thomas Just'
'Faulkner, Stephen'

_publ_section_title
;
 Chelating chloride using binuclear lanthanide complexes in water.
;
_journal_issue 5
_journal_name_full 'Chemical science'
_journal_page_first 1194
_journal_page_last 1204
_journal_paper_doi 10.1039/d2sc05417e
_journal_volume 14
_journal_year 2023
_chemical_formula_moiety 'C186 H324 Eu12 N48 O84'
_chemical_formula_sum 'C186 H324 Eu12 N48 O84'
_chemical_formula_weight 6400.45
_chemical_melting_point ?
_space_group_IT_number 14
_space_group_name_Hall '-P 2yn'
_space_group_name_H-M_alt 'P 1 21/n 1'
_symmetry_cell_setting monoclinic
_symmetry_space_group_name_Hall '-P 2yn'
_symmetry_space_group_name_H-M 'P 1 21/n 1'
_atom_sites_solution_hydrogens difmap
_atom_sites_solution_primary other
_audit_creation_date 2022-03-24
_audit_creation_method 'CRYSTALS_ver_14.61_build_7932 '
_audit_update_record
;
2022-08-17 deposited with the CCDC.	2022-12-27 downloaded from the CCDC.
;
_cell_angle_alpha 90
_cell_angle_beta 103.3460(16)
_cell_angle_gamma 90
_cell_formula_units_Z 2
_cell_length_a 28.5577(5)
_cell_length_b 15.9841(2)
_cell_length_c 39.9615(6)
_cell_measurement_reflns_used 20093
_cell_measurement_temperature 150
_cell_measurement_theta_max 76.04
_cell_measurement_theta_min 3.15
_cell_volume 17748.6(5)
_computing_cell_refinement
; 
 CrysAlisPro (Rigaku Oxford Diffraction, 2017) 
;
_computing_data_collection 'SuperNova, (Oxford Diffraction, 2010)'
_computing_data_reduction
; 
 CrysAlisPro (Rigaku Oxford Diffraction, 2017) 
;
_computing_molecular_graphics 'CAMERON (Watkin et al., 1996)'
_computing_publication_material 'CRYSTALS (Betteridge et al., 2003)'
_computing_structure_refinement 'CRYSTALS (Betteridge et al., 2003)'
_computing_structure_solution 'Superflip (Palatinus & Chapuis, 2007)'
_diffrn_ambient_temperature 150
_diffrn_measured_fraction_theta_full 0.997
_diffrn_measured_fraction_theta_max 0.983
_diffrn_measurement_device Area
_diffrn_measurement_device_type 'Oxford Diffraction SuperNova'
_diffrn_measurement_method \w
_diffrn_radiation_monochromator 'focussing mirrors'
_diffrn_radiation_type 'Cu K\a'
_diffrn_radiation_wavelength 1.54180
_diffrn_reflns_av_R_equivalents 0.068
_diffrn_reflns_av_sigmaI/netI 0.1228
_diffrn_reflns_av_unetI/netI 0.122
_diffrn_reflns_limit_h_max 34
_diffrn_reflns_limit_h_min -35
_diffrn_reflns_limit_k_max 9
_diffrn_reflns_limit_k_min -20
_diffrn_reflns_limit_l_max 50
_diffrn_reflns_limit_l_min -49
_diffrn_reflns_number 105177
_diffrn_reflns_theta_full 73.396
_diffrn_reflns_theta_max 76.454
_diffrn_reflns_theta_min 3.181
_diffrn_standards_number 0
_exptl_absorpt_coefficient_mu 15.446
_exptl_absorpt_correction_T_max 0.63
_exptl_absorpt_correction_T_min 0.02
_exptl_absorpt_correction_type multi-scan
_exptl_absorpt_process_details
; 
 CrysAlisPro (Rigaku Oxford Diffraction, 2017) 
;
_exptl_crystal_colour clear_pale_colourless
_exptl_crystal_density_diffrn 1.198
_exptl_crystal_density_meas ?
_exptl_crystal_density_method 'not measured'
_exptl_crystal_description plate
_exptl_crystal_F_000 6408
_exptl_crystal_size_max 0.18
_exptl_crystal_size_mid 0.11
_exptl_crystal_size_min 0.03
_refine_diff_density_max 5.22
_refine_diff_density_min -1.07
_refine_ls_extinction_method None
_refine_ls_goodness_of_fit_ref 1.0191
_refine_ls_hydrogen_treatment constr
_refine_ls_matrix_type full
_refine_ls_number_parameters 1486
_refine_ls_number_reflns 36617
_refine_ls_number_restraints 0
_refine_ls_R_factor_all 0.1305
_refine_ls_R_factor_gt 0.1126
_refine_ls_shift/su_max 0.0019067
_refine_ls_shift/su_mean 0.0000212
_refine_ls_structure_factor_coef Fsqd
_refine_ls_weighting_details
;
 Method= Modified Sheldrick 
 w=1/[\s^2^(F^2^) + ( 0.20P)^2^ + 0.00P] 
 ,where P=(max(Fo^2^,0) + 2Fc^2^)/3 
;
_refine_ls_weighting_scheme calc
_refine_ls_wR_factor_all 0.3036
_refine_ls_wR_factor_gt 0.2713
_refine_ls_wR_factor_ref 0.3036
_reflns_limit_h_max 34
_reflns_limit_h_min -35
_reflns_limit_k_max 20
_reflns_limit_k_min 0
_reflns_limit_l_max 50
_reflns_limit_l_min 0
_reflns_number_gt 25065
_reflns_number_total 36621
_reflns_threshold_expression I>2.0\s(I)
_oxford_diffrn_Wilson_B_factor 5.06
_oxford_diffrn_Wilson_scale 3.94
_oxford_refine_ls_scale 0.6405(16)
_oxford_structure_analysis_title 7548
_cod_data_source_file d2sc05417e2.cif
_cod_data_source_block Eu_2-DO3A_2-C-3
_cod_depositor_comments
;
The following automatic conversions were performed:

data item '_chemical_melting_point' value 'not measured' was changed
to '?' -- the value is undefined or not given.

data item '_exptl_crystal_density_meas' value 'not measured' was
changed to '?' -- the value is perceived as not measured.

Automatic conversion script
Id: cif_fix_values 7556 2019-12-06 15:28:31Z antanas 

 Adding full bibliography for 1568201--1568207.cif.
;
_cod_original_sg_symbol_H-M 'P 21/n '
_cod_database_code 1568206
_oxford_refine_reflns_threshold_expression I>-10.0\s(I)
_refine_ls_r_factor_ref 0.1305
_reflns_number_all 36617
_platon_squeeze_void_probe_radius 1.20

loop_
_symmetry_equiv_pos_as_xyz
x,y,z
-x,-y,-z
x+1/2,-y+1/2,z+1/2
-x+1/2,y+1/2,-z+1/2

loop_
_atom_site_label
_atom_site_type_symbol
_atom_site_fract_x
_atom_site_fract_y
_atom_site_fract_z
_atom_site_U_iso_or_equiv
_atom_site_occupancy
_atom_site_adp_type
_atom_site_refinement_flags_posn
_atom_site_refinement_flags_adp
_atom_site_refinement_flags_occupancy
_atom_site_disorder_assembly
_atom_site_disorder_group
_atom_site_attached_hydrogens
Eu1 Eu 1.11230(2) 0.38928(4) 0.293656(15) 0.0614 1.0000 Uani . . . . . .
N2 N 1.1901(3) 0.3898(6) 0.2684(2) 0.0642 1.0000 Uani . . . . . .
C3 C 1.1997(4) 0.3061(8) 0.2562(3) 0.0743 1.0000 Uani . . . . . .
C4 C 1.1953(4) 0.2383(8) 0.2821(3) 0.0769 1.0000 Uani . . . . . .
N5 N 1.1469(4) 0.2348(6) 0.2883(3) 0.0744 1.0000 Uani . . . . . .
C6 C 1.1145(6) 0.1882(9) 0.2592(4) 0.0856 1.0000 Uani . . . . . .
C7 C 1.0617(4) 0.2052(7) 0.2551(3) 0.0745 1.0000 Uani . . . . . .
N8 N 1.0497(3) 0.2953(6) 0.2485(3) 0.0718 1.0000 Uani . . . . . .
C9 C 1.0520(5) 0.3168(9) 0.2134(3) 0.0784 1.0000 Uani . . . . . .
C10 C 1.0524(5) 0.4098(8) 0.2074(3) 0.0776 1.0000 Uani . . . . . .
N11 N 1.0963(4) 0.4516(7) 0.2293(3) 0.0752 1.0000 Uani . . . . . .
C12 C 1.1377(5) 0.4421(9) 0.2134(3) 0.0799 1.0000 Uani . . . . . .
C13 C 1.1840(5) 0.4505(8) 0.2390(3) 0.0776 1.0000 Uani . . . . . .
C14 C 1.2303(5) 0.4182(8) 0.2951(3) 0.0750 1.0000 Uani . . . . . .
C15 C 1.2268(4) 0.3953(7) 0.3320(3) 0.0681 1.0000 Uani . . . . . .
O16 O 1.2642(3) 0.4017(6) 0.3551(2) 0.0772 1.0000 Uani . . . . . .
O17 O 1.1864(3) 0.3727(5) 0.3367(2) 0.0719 1.0000 Uani . . . . . .
C18 C 1.1476(4) 0.1915(8) 0.3208(4) 0.0764 1.0000 Uani . . . . . .
C19 C 1.1034(4) 0.2124(7) 0.3346(3) 0.0721 1.0000 Uani . . . . . .
O20 O 1.0892(4) 0.1594(6) 0.3531(3) 0.0845 1.0000 Uani . . . . . .
O21 O 1.0846(3) 0.2816(5) 0.3268(2) 0.0715 1.0000 Uani . . . . . .
C22 C 1.0838(5) 0.5406(8) 0.2321(3) 0.0769 1.0000 Uani . . . . . .
C23 C 1.0500(4) 0.5517(7) 0.2559(3) 0.0733 1.0000 Uani . . . . . .
O24 O 1.0247(4) 0.6155(6) 0.2523(3) 0.0871 1.0000 Uani . . . . . .
O25 O 1.0491(3) 0.4954(5) 0.2775(2) 0.0744 1.0000 Uani . . . . . .
O26 O 1.0912(3) 0.4402(5) 0.3451(2) 0.0730 1.0000 Uani . . . . . .
C27 C 1.0023(4) 0.3157(7) 0.2559(3) 0.0700 1.0000 Uani . . . . . .
C28 C 0.9584(5) 0.2753(8) 0.2317(3) 0.0782 1.0000 Uani . . . . . .
C29 C 0.9127(4) 0.2956(7) 0.2437(3) 0.0683 1.0000 Uani . . . . . .
Eu31 Eu 0.79296(2) 0.31620(4) 0.251457(15) 0.0622 1.0000 Uani . . . . . .
N32 N 0.8664(3) 0.2730(6) 0.2200(2) 0.0674 1.0000 Uani . . . . . .
C33 C 0.8638(4) 0.1821(7) 0.2116(3) 0.0701 1.0000 Uani . . . . . .
C34 C 0.8535(4) 0.1322(7) 0.2415(3) 0.0691 1.0000 Uani . . . . . .
N35 N 0.8063(3) 0.1514(5) 0.2491(2) 0.0656 1.0000 Uani . . . . . .
C36 C 0.7677(4) 0.1071(7) 0.2243(3) 0.0657 1.0000 Uani . . . . . .
C37 C 0.7188(4) 0.1471(8) 0.2229(4) 0.0784 1.0000 Uani . . . . . .
N38 N 0.7178(3) 0.2380(6) 0.2129(2) 0.0699 1.0000 Uani . . . . . .
C39 C 0.7168(5) 0.2438(9) 0.1759(3) 0.0806 1.0000 Uani . . . . . .
C40 C 0.7275(5) 0.3321(9) 0.1663(3) 0.0859 1.0000 Uani . . . . . .
N41 N 0.7773(4) 0.3583(6) 0.1839(3) 0.0732 1.0000 Uani . . . . . .
C42 C 0.8112(5) 0.3225(9) 0.1660(3) 0.0829 1.0000 Uani . . . . . .
C43 C 0.8633(4) 0.3197(7) 0.1875(3) 0.0713 1.0000 Uani . . . . . .
C44 C 0.8085(4) 0.1224(7) 0.2839(3) 0.0698 1.0000 Uani . . . . . .
C45 C 0.8392(4) 0.1797(7) 0.3104(3) 0.0699 1.0000 Uani . . . . . .
O46 O 0.8537(3) 0.1510(5) 0.3398(2) 0.0698 1.0000 Uani . . . . . .
O47 O 0.8483(3) 0.2519(5) 0.30077(19) 0.0695 1.0000 Uani . . . . . .
C48 C 0.6745(4) 0.2776(8) 0.2195(3) 0.0714 1.0000 Uani . . . . . .
C49 C 0.6795(4) 0.3701(8) 0.2283(3) 0.0734 1.0000 Uani . . . . . .
O50 O 0.6432(3) 0.4116(6) 0.2273(3) 0.0834 1.0000 Uani . . . . . .
O51 O 0.7225(3) 0.3985(5) 0.2372(2) 0.0745 1.0000 Uani . . . . . .
C52 C 0.7813(6) 0.4491(9) 0.1855(4) 0.0909 1.0000 Uani . . . . . .
C53 C 0.8239(5) 0.4782(8) 0.2137(4) 0.0827 1.0000 Uani . . . . . .
O54 O 0.8465(4) 0.5422(6) 0.2089(3) 0.0984 1.0000 Uani . . . . . .
O55 O 0.8320(3) 0.4389(5) 0.2415(2) 0.0783 1.0000 Uani . . . . . .
O56 O 0.8008(3) 0.4131(5) 0.3018(2) 0.0806 1.0000 Uani . . . . . .
Eu61 Eu 0.91386(2) 0.16675(4) 0.393445(15) 0.0632 1.0000 Uani . . . . . .
N62 N 0.9300(4) 0.0246(6) 0.3629(3) 0.0728 1.0000 Uani . . . . . .
C63 C 0.9732(5) -0.0172(7) 0.3840(3) 0.0731 1.0000 Uani . . . . . .
C64 C 1.0151(4) 0.0441(8) 0.3950(3) 0.0771 1.0000 Uani . . . . . .
N65 N 1.0030(4) 0.1086(7) 0.4188(3) 0.0778 1.0000 Uani . . . . . .
C66 C 1.0098(4) 0.0715(9) 0.4539(3) 0.0775 1.0000 Uani . . . . . .
C67 C 0.9829(4) 0.1159(9) 0.4771(3) 0.0769 1.0000 Uani . . . . . .
N68 N 0.9309(4) 0.1210(6) 0.4624(2) 0.0714 1.0000 Uani . . . . . .
C69 C 0.9097(4) 0.0379(7) 0.4636(3) 0.0694 1.0000 Uani . . . . . .
C70 C 0.8587(4) 0.0333(7) 0.4429(3) 0.0694 1.0000 Uani . . . . . .
N71 N 0.8570(3) 0.0428(5) 0.4056(2) 0.0674 1.0000 Uani . . . . . .
C72 C 0.8686(5) -0.0380(7) 0.3917(3) 0.0746 1.0000 Uani . . . . . .
C73 C 0.8861(5) -0.0311(7) 0.3591(3) 0.0729 1.0000 Uani . . . . . .
C74 C 0.9381(5) 0.0444(8) 0.3284(3) 0.0769 1.0000 Uani . . . . . .
C75 C 0.9573(4) 0.1304(8) 0.3246(3) 0.0737 1.0000 Uani . . . . . .
O76 O 0.9725(4) 0.1475(6) 0.2993(3) 0.0846 1.0000 Uani . . . . . .
O77 O 0.9575(3) 0.1821(5) 0.3501(2) 0.0754 1.0000 Uani . . . . . .
C78 C 1.0340(4) 0.1830(9) 0.4207(3) 0.0818 1.0000 Uani . . . . . .
C79 C 1.0128(7) 0.2608(10) 0.4312(5) 0.0979 1.0000 Uani . . . . . .
O80 O 1.0382(6) 0.3198(10) 0.4445(5) 0.1312 1.0000 Uani . . . . . .
O81 O 0.9664(4) 0.2651(6) 0.4256(3) 0.0841 1.0000 Uani . . . . . .
C82 C 0.8080(4) 0.0725(7) 0.3884(3) 0.0703 1.0000 Uani . . . . . .
C83 C 0.8026(4) 0.1650(7) 0.3953(3) 0.0687 1.0000 Uani . . . . . .
O84 O 0.7598(3) 0.1941(5) 0.3874(2) 0.0715 1.0000 Uani . . . . . .
O85 O 0.8400(3) 0.2070(5) 0.4074(2) 0.0715 1.0000 Uani . . . . . .
C86 C 0.9085(4) 0.1845(7) 0.4824(3) 0.0718 1.0000 Uani . . . . . .
N86 N 0.6526(4) 0.4025(6) 0.4197(2) 0.0724 1.0000 Uani . . . . . .
C87 C 0.9132(6) 0.1619(9) 0.5198(3) 0.0858 1.0000 Uani . . . . . .
C88 C 0.8874(4) 0.2250(8) 0.5379(3) 0.0729 1.0000 Uani . . . . . .
Eu91 Eu 0.71780(2) 0.32800(4) 0.390629(15) 0.0631 1.0000 Uani . . . . . .
N92 N 0.6641(3) 0.2267(6) 0.3442(3) 0.0705 1.0000 Uani . . . . . .
C93 C 0.6516(5) 0.1505(8) 0.3618(3) 0.0759 1.0000 Uani . . . . . .
C94 C 0.6330(5) 0.1695(8) 0.3932(3) 0.0754 1.0000 Uani . . . . . .
N95 N 0.6676(4) 0.2187(6) 0.4187(3) 0.0725 1.0000 Uani . . . . . .
C96 C 0.6422(5) 0.2620(9) 0.4419(3) 0.0776 1.0000 Uani . . . . . .
C97 C 0.6176(5) 0.3423(9) 0.4265(4) 0.0819 1.0000 Uani . . . . . .
C98 C 0.6260(4) 0.4700(8) 0.3962(3) 0.0772 1.0000 Uani . . . . . .
C99 C 0.6102(5) 0.4382(8) 0.3596(3) 0.0780 1.0000 Uani . . . . . .
N100 N 0.6493(3) 0.4100(7) 0.3437(3) 0.0733 1.0000 Uani . . . . . .
C101 C 0.6285(5) 0.3551(9) 0.3144(3) 0.0810 1.0000 Uani . . . . . .
C102 C 0.6194(4) 0.2684(8) 0.3254(3) 0.0767 1.0000 Uani . . . . . .
O103 O 0.8923(3) 0.3076(6) 0.3683(2) 0.0814 1.0000 Uani . . . . . .
C104 C 0.6932(5) 0.2064(7) 0.3202(3) 0.0740 1.0000 Uani . . . . . .
C105 C 0.7277(4) 0.2718(7) 0.3141(3) 0.0662 1.0000 Uani . . . . . .
O106 O 0.7433(3) 0.2645(5) 0.2875(2) 0.0733 1.0000 Uani . . . . . .
O107 O 0.7392(3) 0.3297(5) 0.3358(2) 0.0727 1.0000 Uani . . . . . .
C108 C 0.7033(5) 0.1632(8) 0.4400(4) 0.0804 1.0000 Uani . . . . . .
C109 C 0.7493(4) 0.2126(8) 0.4582(3) 0.0757 1.0000 Uani . . . . . .
O110 O 0.7803(3) 0.1758(5) 0.4798(2) 0.0790 1.0000 Uani . . . . . .
O111 O 0.7517(3) 0.2889(5) 0.4483(2) 0.0750 1.0000 Uani . . . . . .
C112 C 0.6726(5) 0.4822(8) 0.3335(3) 0.0814 1.0000 Uani . . . . . .
C113 C 0.7106(5) 0.5200(8) 0.3627(3) 0.0817 1.0000 Uani . . . . . .
O114 O 0.7204(5) 0.5946(6) 0.3598(3) 0.1038 1.0000 Uani . . . . . .
O115 O 0.7295(3) 0.4732(5) 0.3868(2) 0.0753 1.0000 Uani . . . . . .
C179 C 0.6789(5) 0.4449(8) 0.4522(3) 0.0777 1.0000 Uani . . . . . .
O117 O 0.8038(3) 0.3648(5) 0.4053(2) 0.0768 1.0000 Uani . . . . . .
Eu121 Eu 0.84382(2) 0.33045(4) 0.600648(15) 0.0628 1.0000 Uani . . . . . .
N122 N 0.8895(4) 0.2039(6) 0.5751(2) 0.0717 1.0000 Uani . . . . . .
C123 C 0.9404(4) 0.1979(7) 0.5944(3) 0.0690 1.0000 Uani . . . . . .
C124 C 0.9454(5) 0.2008(8) 0.6329(3) 0.0744 1.0000 Uani . . . . . .
N125 N 0.9264(3) 0.2796(6) 0.6447(2) 0.0702 1.0000 Uani . . . . . .
C126 C 0.9166(5) 0.2632(8) 0.6794(3) 0.0792 1.0000 Uani . . . . . .
C127 C 0.8712(5) 0.2179(6) 0.6774(3) 0.0698 1.0000 Uani . . . . . .
N128 N 0.8284(4) 0.2649(6) 0.6591(2) 0.0680 1.0000 Uani . . . . . .
C129 C 0.7859(5) 0.2090(8) 0.6515(3) 0.0744 1.0000 Uani . . . . . .
C130 C 0.7873(4) 0.1483(7) 0.6225(3) 0.0694 1.0000 Uani . . . . . .
N131 N 0.7914(4) 0.1918(6) 0.5903(2) 0.0687 1.0000 Uani . . . . . .
C132 C 0.8108(4) 0.1337(7) 0.5677(3) 0.0723 1.0000 Uani . . . . . .
C133 C 0.8650(4) 0.1258(7) 0.5786(3) 0.0691 1.0000 Uani . . . . . .
C134 C 0.9621(5) 0.3476(9) 0.6455(4) 0.0809 1.0000 Uani . . . . . .
C135 C 0.9582(5) 0.3873(8) 0.6109(4) 0.0843 1.0000 Uani . . . . . .
O136 O 0.9944(4) 0.4140(8) 0.6036(3) 0.1015 1.0000 Uani . . . . . .
O137 O 0.9161(3) 0.3868(5) 0.5901(2) 0.0801 1.0000 Uani . . . . . .
C138 C 0.8201(4) 0.3352(7) 0.6814(3) 0.0684 1.0000 Uani . . . . . .
C139 C 0.8456(4) 0.4142(7) 0.6756(3) 0.0677 1.0000 Uani . . . . . .
O140 O 0.8492(3) 0.4719(5) 0.6976(2) 0.0704 1.0000 Uani . . . . . .
O141 O 0.8622(3) 0.4205(5) 0.6491(2) 0.0727 1.0000 Uani . . . . . .
C142 C 0.7436(5) 0.2191(7) 0.5715(3) 0.0767 1.0000 Uani . . . . . .
C143 C 0.7461(5) 0.2862(8) 0.5445(3) 0.0779 1.0000 Uani . . . . . .
O144 O 0.7088(4) 0.3074(6) 0.5239(3) 0.0866 1.0000 Uani . . . . . .
O145 O 0.7877(3) 0.3181(5) 0.5459(2) 0.0781 1.0000 Uani . . . . . .
O146 O 0.8308(3) 0.4689(5) 0.5738(3) 0.0813 1.0000 Uani . . . . . .
Eu151 Eu 0.69708(2) 0.62999(4) 0.585860(17) 0.0693 1.0000 Uani . . . . . .
N152 N 0.6532(4) 0.4878(6) 0.5959(3) 0.0773 1.0000 Uani . . . . . .
C153 C 0.6143(5) 0.5001(8) 0.6141(4) 0.0818 1.0000 Uani . . . . . .
C154 C 0.6253(5) 0.5699(9) 0.6402(4) 0.0844 1.0000 Uani . . . . . .
N155 N 0.6339(4) 0.6517(7) 0.6237(3) 0.0771 1.0000 Uani . . . . . .
C156 C 0.5876(5) 0.6844(9) 0.6036(4) 0.0842 1.0000 Uani . . . . . .
C157 C 0.5944(4) 0.7562(8) 0.5815(4) 0.0835 1.0000 Uani . . . . . .
N158 N 0.6224(4) 0.7302(7) 0.5552(3) 0.0831 1.0000 Uani . . . . . .
C159 C 0.5886(5) 0.6897(10) 0.5267(4) 0.0905 1.0000 Uani . . . . . .
C160 C 0.6140(5) 0.6322(9) 0.5061(4) 0.0845 1.0000 Uani . . . . . .
N161 N 0.6420(4) 0.5636(7) 0.5264(3) 0.0795 1.0000 Uani . . . . . .
C162 C 0.6088(4) 0.5022(9) 0.5354(4) 0.0824 1.0000 Uani . . . . . .
C163 C 0.6341(5) 0.4426(8) 0.5629(4) 0.0780 1.0000 Uani . . . . . .
C164 C 0.6918(5) 0.4352(8) 0.6163(4) 0.0787 1.0000 Uani . . . . . .
C165 C 0.7359(4) 0.4389(7) 0.6013(3) 0.0716 1.0000 Uani . . . . . .
O166 O 0.7665(3) 0.3797(5) 0.6096(2) 0.0743 1.0000 Uani . . . . . .
O167 O 0.7405(3) 0.4992(5) 0.5826(2) 0.0697 1.0000 Uani . . . . . .
C168 C 0.6545(5) 0.7120(8) 0.6521(3) 0.0795 1.0000 Uani . . . . . .
C169 C 0.6875(5) 0.7774(8) 0.6428(4) 0.0812 1.0000 Uani . . . . . .
O170 O 0.6960(5) 0.8382(6) 0.6618(3) 0.0955 1.0000 Uani . . . . . .
O171 O 0.7045(3) 0.7631(6) 0.6170(2) 0.0814 1.0000 Uani . . . . . .
C172 C 0.6455(7) 0.8029(10) 0.5427(4) 0.0976 1.0000 Uani . . . . . .
C173 C 0.6877(6) 0.7771(9) 0.5290(4) 0.0899 1.0000 Uani . . . . . .
O174 O 0.6977(5) 0.8198(8) 0.5059(4) 0.1110 1.0000 Uani . . . . . .
O175 O 0.7109(4) 0.7125(7) 0.5408(3) 0.0890 1.0000 Uani . . . . . .
O176 O 0.7812(4) 0.6619(7) 0.5948(2) 0.0897 1.0000 Uani . . . . . .
C177 C 0.6734(5) 0.5248(8) 0.5058(3) 0.0760 1.0000 Uani . . . . . .
H31 H 1.2320 0.3048 0.2524 0.0889 1.0000 Uiso R . . . . .
H32 H 1.1766 0.2947 0.2348 0.0888 1.0000 Uiso R . . . . .
H41 H 1.2179 0.2507 0.3036 0.0920 1.0000 Uiso R . . . . .
H42 H 1.2030 0.1848 0.2735 0.0921 1.0000 Uiso R . . . . .
H61 H 1.1229 0.2046 0.2379 0.1029 1.0000 Uiso R . . . . .
H62 H 1.1200 0.1286 0.2631 0.1030 1.0000 Uiso R . . . . .
H71 H 1.0523 0.1884 0.2759 0.0889 1.0000 Uiso R . . . . .
H72 H 1.0439 0.1728 0.2358 0.0889 1.0000 Uiso R . . . . .
H91 H 1.0813 0.2930 0.2090 0.0941 1.0000 Uiso R . . . . .
H92 H 1.0242 0.2929 0.1975 0.0940 1.0000 Uiso R . . . . .
H101 H 1.0518 0.4201 0.1833 0.0930 1.0000 Uiso R . . . . .
H102 H 1.0241 0.4340 0.2129 0.0929 1.0000 Uiso R . . . . .
H121 H 1.1359 0.4846 0.1959 0.0959 1.0000 Uiso R . . . . .
H122 H 1.1363 0.3873 0.2029 0.0959 1.0000 Uiso R . . . . .
H131 H 1.2101 0.4430 0.2274 0.0929 1.0000 Uiso R . . . . .
H132 H 1.1856 0.5068 0.2482 0.0928 1.0000 Uiso R . . . . .
H141 H 1.2596 0.3941 0.2908 0.0900 1.0000 Uiso R . . . . .
H142 H 1.2319 0.4783 0.2936 0.0899 1.0000 Uiso R . . . . .
H181 H 1.1759 0.2090 0.3377 0.0920 1.0000 Uiso R . . . . .
H182 H 1.1487 0.1314 0.3174 0.0921 1.0000 Uiso R . . . . .
H221 H 1.1131 0.5715 0.2414 0.0919 1.0000 Uiso R . . . . .
H222 H 1.0686 0.5618 0.2095 0.0919 1.0000 Uiso R . . . . .
H271 H 1.0030 0.2978 0.2792 0.0838 1.0000 Uiso R . . . . .
H272 H 0.9983 0.3760 0.2544 0.0839 1.0000 Uiso R . . . . .
H281 H 0.9628 0.2152 0.2316 0.0940 1.0000 Uiso R . . . . .
H282 H 0.9554 0.2970 0.2087 0.0940 1.0000 Uiso R . . . . .
H291 H 0.9123 0.3553 0.2474 0.0820 1.0000 Uiso R . . . . .
H292 H 0.9146 0.2668 0.2653 0.0820 1.0000 Uiso R . . . . .
H331 H 0.8943 0.1643 0.2072 0.0840 1.0000 Uiso R . . . . .
H332 H 0.8384 0.1724 0.1913 0.0840 1.0000 Uiso R . . . . .
H341 H 0.8785 0.1443 0.2618 0.0829 1.0000 Uiso R . . . . .
H342 H 0.8543 0.0734 0.2361 0.0830 1.0000 Uiso R . . . . .
H361 H 0.7747 0.1094 0.2016 0.0790 1.0000 Uiso R . . . . .
H362 H 0.7668 0.0492 0.2312 0.0790 1.0000 Uiso R . . . . .
H371 H 0.7119 0.1428 0.2455 0.0940 1.0000 Uiso R . . . . .
H372 H 0.6946 0.1170 0.2064 0.0940 1.0000 Uiso R . . . . .
H391 H 0.7412 0.2069 0.1709 0.0969 1.0000 Uiso R . . . . .
H392 H 0.6855 0.2272 0.1626 0.0970 1.0000 Uiso R . . . . .
H401 H 0.7245 0.3346 0.1417 0.1030 1.0000 Uiso R . . . . .
H402 H 0.7046 0.3701 0.1726 0.1029 1.0000 Uiso R . . . . .
H421 H 0.8104 0.3555 0.1455 0.0989 1.0000 Uiso R . . . . .
H422 H 0.8011 0.2655 0.1595 0.0990 1.0000 Uiso R . . . . .
H431 H 0.8743 0.3760 0.1933 0.0858 1.0000 Uiso R . . . . .
H432 H 0.8835 0.2932 0.1741 0.0860 1.0000 Uiso R . . . . .
H441 H 0.8221 0.0669 0.2867 0.0839 1.0000 Uiso R . . . . .
H442 H 0.7762 0.1209 0.2876 0.0839 1.0000 Uiso R . . . . .
H481 H 0.6666 0.2487 0.2388 0.0859 1.0000 Uiso R . . . . .
H482 H 0.6486 0.2709 0.1994 0.0859 1.0000 Uiso R . . . . .
H521 H 0.7854 0.4696 0.1635 0.1089 1.0000 Uiso R . . . . .
H522 H 0.7521 0.4715 0.1901 0.1089 1.0000 Uiso R . . . . .
H631 H 0.9830 -0.0614 0.3705 0.0878 1.0000 Uiso R . . . . .
H632 H 0.9653 -0.0410 0.4043 0.0879 1.0000 Uiso R . . . . .
H641 H 1.0434 0.0136 0.4067 0.0919 1.0000 Uiso R . . . . .
H642 H 1.0213 0.0715 0.3749 0.0919 1.0000 Uiso R . . . . .
H661 H 1.0438 0.0725 0.4648 0.0930 1.0000 Uiso R . . . . .
H662 H 0.9989 0.0140 0.4515 0.0930 1.0000 Uiso R . . . . .
H671 H 0.9879 0.0853 0.4986 0.0919 1.0000 Uiso R . . . . .
H672 H 0.9956 0.1720 0.4815 0.0920 1.0000 Uiso R . . . . .
H691 H 0.9101 0.0244 0.4873 0.0830 1.0000 Uiso R . . . . .
H692 H 0.9288 -0.0026 0.4546 0.0829 1.0000 Uiso R . . . . .
H701 H 0.8452 -0.0203 0.4467 0.0829 1.0000 Uiso R . . . . .
H702 H 0.8401 0.0777 0.4500 0.0829 1.0000 Uiso R . . . . .
H721 H 0.8936 -0.0646 0.4089 0.0900 1.0000 Uiso R . . . . .
H722 H 0.8399 -0.0723 0.3871 0.0899 1.0000 Uiso R . . . . .
H731 H 0.8940 -0.0866 0.3522 0.0869 1.0000 Uiso R . . . . .
H732 H 0.8604 -0.0077 0.3414 0.0870 1.0000 Uiso R . . . . .
H741 H 0.9608 0.0042 0.3233 0.0921 1.0000 Uiso R . . . . .
H742 H 0.9076 0.0389 0.3119 0.0919 1.0000 Uiso R . . . . .
H781 H 1.0639 0.1717 0.4372 0.0979 1.0000 Uiso R . . . . .
H782 H 1.0404 0.1922 0.3981 0.0981 1.0000 Uiso R . . . . .
H821 H 0.7846 0.0410 0.3973 0.0839 1.0000 Uiso R . . . . .
H822 H 0.8028 0.0634 0.3639 0.0839 1.0000 Uiso R . . . . .
H861 H 0.9244 0.2376 0.4815 0.0860 1.0000 Uiso R . . . . .
H862 H 0.8747 0.1897 0.4715 0.0861 1.0000 Uiso R . . . . .
H871 H 0.9470 0.1612 0.5313 0.1030 1.0000 Uiso R . . . . .
H872 H 0.8994 0.1067 0.5211 0.1031 1.0000 Uiso R . . . . .
H881 H 0.9026 0.2790 0.5372 0.0869 1.0000 Uiso R . . . . .
H882 H 0.8540 0.2282 0.5256 0.0870 1.0000 Uiso R . . . . .
H931 H 0.6803 0.1166 0.3685 0.0910 1.0000 Uiso R . . . . .
H932 H 0.6274 0.1196 0.3456 0.0910 1.0000 Uiso R . . . . .
H941 H 0.6270 0.1173 0.4038 0.0899 1.0000 Uiso R . . . . .
H942 H 0.6034 0.2011 0.3864 0.0899 1.0000 Uiso R . . . . .
H961 H 0.6653 0.2760 0.4629 0.0931 1.0000 Uiso R . . . . .
H962 H 0.6181 0.2244 0.4469 0.0930 1.0000 Uiso R . . . . .
H971 H 0.6002 0.3666 0.4423 0.0980 1.0000 Uiso R . . . . .
H972 H 0.5952 0.3292 0.4049 0.0979 1.0000 Uiso R . . . . .
H981 H 0.6474 0.5175 0.3965 0.0930 1.0000 Uiso R . . . . .
H982 H 0.5980 0.4874 0.4043 0.0928 1.0000 Uiso R . . . . .
H991 H 0.5927 0.4820 0.3454 0.0940 1.0000 Uiso R . . . . .
H992 H 0.5891 0.3910 0.3598 0.0939 1.0000 Uiso R . . . . .
H1011 H 0.6505 0.3523 0.2993 0.0968 1.0000 Uiso R . . . . .
H1012 H 0.5982 0.3791 0.3022 0.0971 1.0000 Uiso R . . . . .
H1021 H 0.5972 0.2714 0.3404 0.0919 1.0000 Uiso R . . . . .
H1022 H 0.6052 0.2357 0.3053 0.0919 1.0000 Uiso R . . . . .
H1041 H 0.7120 0.1571 0.3289 0.0889 1.0000 Uiso R . . . . .
H1042 H 0.6719 0.1932 0.2982 0.0889 1.0000 Uiso R . . . . .
H1081 H 0.6893 0.1365 0.4572 0.0961 1.0000 Uiso R . . . . .
H1082 H 0.7122 0.1208 0.4253 0.0960 1.0000 Uiso R . . . . .
H1231 H 0.9585 0.2436 0.5876 0.0832 1.0000 Uiso R . . . . .
H1232 H 0.9533 0.1451 0.5887 0.0829 1.0000 Uiso R . . . . .
H1241 H 0.9792 0.1961 0.6441 0.0890 1.0000 Uiso R . . . . .
H1242 H 0.9280 0.1542 0.6396 0.0889 1.0000 Uiso R . . . . .
H1261 H 0.9426 0.2295 0.6925 0.0949 1.0000 Uiso R . . . . .
H1262 H 0.9149 0.3160 0.6909 0.0948 1.0000 Uiso R . . . . .
H1271 H 0.8678 0.2066 0.7005 0.0839 1.0000 Uiso R . . . . .
H1272 H 0.8724 0.1656 0.6653 0.0839 1.0000 Uiso R . . . . .
H1291 H 0.7853 0.1772 0.6720 0.0890 1.0000 Uiso R . . . . .
H1292 H 0.7568 0.2424 0.6451 0.0888 1.0000 Uiso R . . . . .
H1301 H 0.8152 0.1126 0.6297 0.0829 1.0000 Uiso R . . . . .
H1302 H 0.7582 0.1148 0.6179 0.0828 1.0000 Uiso R . . . . .
H1321 H 0.7968 0.0787 0.5691 0.0869 1.0000 Uiso R . . . . .
H1322 H 0.8017 0.1537 0.5443 0.0869 1.0000 Uiso R . . . . .
H1331 H 0.8735 0.1085 0.6025 0.0829 1.0000 Uiso R . . . . .
H1332 H 0.8754 0.0835 0.5645 0.0828 1.0000 Uiso R . . . . .
H1341 H 0.9941 0.3244 0.6535 0.0969 1.0000 Uiso R . . . . .
H1342 H 0.9565 0.3899 0.6615 0.0970 1.0000 Uiso R . . . . .
H1381 H 0.8312 0.3183 0.7052 0.0820 1.0000 Uiso R . . . . .
H1382 H 0.7860 0.3466 0.6767 0.0820 1.0000 Uiso R . . . . .
H1421 H 0.7261 0.2414 0.5876 0.0919 1.0000 Uiso R . . . . .
H1422 H 0.7265 0.1711 0.5597 0.0918 1.0000 Uiso R . . . . .
H1531 H 0.6097 0.4486 0.6257 0.0979 1.0000 Uiso R . . . . .
H1532 H 0.5850 0.5141 0.5971 0.0981 1.0000 Uiso R . . . . .
H1541 H 0.6538 0.5556 0.6578 0.1011 1.0000 Uiso R . . . . .
H1542 H 0.5981 0.5767 0.6507 0.1008 1.0000 Uiso R . . . . .
H1561 H 0.5684 0.7028 0.6193 0.1009 1.0000 Uiso R . . . . .
H1562 H 0.5709 0.6401 0.5893 0.1008 1.0000 Uiso R . . . . .
H1571 H 0.6119 0.8002 0.5957 0.1001 1.0000 Uiso R . . . . .
H1572 H 0.5632 0.7769 0.5695 0.0999 1.0000 Uiso R . . . . .
H1591 H 0.5658 0.6569 0.5357 0.1091 1.0000 Uiso R . . . . .
H1592 H 0.5717 0.7324 0.5115 0.1090 1.0000 Uiso R . . . . .
H1601 H 0.6355 0.6658 0.4963 0.1009 1.0000 Uiso R . . . . .
H1602 H 0.5896 0.6071 0.4880 0.1009 1.0000 Uiso R . . . . .
H1621 H 0.5843 0.5315 0.5439 0.0989 1.0000 Uiso R . . . . .
H1622 H 0.5941 0.4707 0.5150 0.0990 1.0000 Uiso R . . . . .
H1631 H 0.6605 0.4161 0.5553 0.0939 1.0000 Uiso R . . . . .
H1632 H 0.6113 0.4006 0.5664 0.0941 1.0000 Uiso R . . . . .
H1641 H 0.7001 0.4544 0.6399 0.0949 1.0000 Uiso R . . . . .
H1642 H 0.6805 0.3780 0.6158 0.0950 1.0000 Uiso R . . . . .
H1681 H 0.6727 0.6799 0.6715 0.0950 1.0000 Uiso R . . . . .
H1682 H 0.6282 0.7404 0.6589 0.0951 1.0000 Uiso R . . . . .
H1721 H 0.6561 0.8418 0.5614 0.1170 1.0000 Uiso R . . . . .
H1722 H 0.6221 0.8299 0.5244 0.1170 1.0000 Uiso R . . . . .
C178 C 0.6477(7) 0.4937(16) 0.4708(5) 0.1239 1.0000 Uani . . . . . .
H1791 H 0.7022 0.4830 0.4465 0.0929 1.0000 Uiso R . . . . .
H1792 H 0.6954 0.4020 0.4677 0.0930 1.0000 Uiso R . . . . .
H1781 H 0.6352 0.5417 0.4569 0.1480 1.0000 Uiso R . . . . .
H1782 H 0.6214 0.4584 0.4735 0.1480 1.0000 Uiso R . . . . .
H1771 H 0.6962 0.5664 0.5023 0.0910 1.0000 Uiso R . . . . .
H1772 H 0.6903 0.4780 0.5187 0.0910 1.0000 Uiso R . . . . .
H261 H 1.0962 0.4217 0.3648 0.1090 1.0000 Uiso R . . . . .
H263 H 1.0763 0.4794 0.3507 0.1090 1.0000 Uiso R . . . . .
H561 H 0.7981 0.3993 0.3210 0.1210 1.0000 Uiso R . . . . .
H562 H 0.8277 0.4304 0.3110 0.1209 1.0000 Uiso R . . . . .
H1171 H 0.8195 0.4038 0.4004 0.1149 1.0000 Uiso R . . . . .
H1172 H 0.8141 0.3143 0.4049 0.1149 1.0000 Uiso R . . . . .
H1463 H 0.8070 0.4951 0.5761 0.1219 1.0000 Uiso R . . . . .
H1464 H 0.8477 0.5100 0.5804 0.1220 1.0000 Uiso R . . . . .
H1031 H 0.9168 0.3454 0.3656 0.0977 1.0000 Uiso R . . . . .
H1032 H 0.8594 0.3236 0.3614 0.0977 1.0000 Uiso R . . . . .
H1761 H 0.7977 0.6877 0.6156 0.1069 1.0000 Uiso R . . . . .
H1762 H 0.7981 0.6488 0.5776 0.1069 1.0000 Uiso R . . . . .
H1121 H 0.6878 0.4660 0.3156 0.0977 1.0000 Uiso R . . . . .
H1122 H 0.6490 0.5235 0.3250 0.0977 1.0000 Uiso R . . . . .

loop_
_atom_site_aniso_label
_atom_site_aniso_U_11
_atom_site_aniso_U_22
_atom_site_aniso_U_33
_atom_site_aniso_U_23
_atom_site_aniso_U_13
_atom_site_aniso_U_12
Eu1 0.0596(3) 0.0645(3) 0.0612(3) -0.0014(2) 0.0162(2) 0.0004(2)
N2 0.064(4) 0.073(4) 0.058(4) 0.002(3) 0.020(3) 0.002(3)
C3 0.067(6) 0.090(7) 0.072(6) -0.006(5) 0.030(5) 0.013(5)
C4 0.070(6) 0.077(6) 0.084(7) -0.008(5) 0.017(5) 0.011(5)
N5 0.070(5) 0.074(5) 0.084(6) -0.000(4) 0.026(4) 0.013(4)
C6 0.087(8) 0.080(7) 0.091(8) -0.010(6) 0.024(6) 0.000(6)
C7 0.070(6) 0.075(6) 0.082(7) -0.007(5) 0.024(5) -0.007(5)
N8 0.058(4) 0.077(5) 0.083(6) -0.014(4) 0.021(4) -0.008(4)
C9 0.072(6) 0.094(7) 0.071(6) -0.005(5) 0.019(5) -0.001(5)
C10 0.075(6) 0.091(7) 0.063(5) -0.002(5) 0.010(5) 0.012(5)
N11 0.078(6) 0.081(5) 0.066(5) 0.005(4) 0.015(4) -0.002(4)
C12 0.094(8) 0.089(7) 0.059(5) 0.009(5) 0.022(5) -0.002(6)
C13 0.085(7) 0.081(6) 0.073(6) 0.002(5) 0.032(5) 0.003(5)
C14 0.072(6) 0.080(6) 0.079(6) 0.008(5) 0.028(5) -0.001(5)
C15 0.068(6) 0.070(5) 0.067(5) 0.002(4) 0.018(4) 0.005(4)
O16 0.075(5) 0.086(5) 0.070(4) -0.001(4) 0.015(3) -0.002(4)
O17 0.070(4) 0.078(4) 0.066(4) 0.001(3) 0.015(3) 0.004(3)
C18 0.063(6) 0.078(6) 0.092(8) 0.012(5) 0.027(5) 0.002(5)
C19 0.073(6) 0.071(6) 0.071(6) -0.005(5) 0.013(5) 0.003(5)
O20 0.090(6) 0.079(5) 0.089(6) 0.013(4) 0.029(4) 0.004(4)
O21 0.060(4) 0.079(4) 0.079(4) -0.006(3) 0.021(3) 0.003(3)
C22 0.075(6) 0.077(6) 0.076(6) 0.008(5) 0.010(5) -0.002(5)
C23 0.067(6) 0.070(5) 0.077(6) -0.003(5) 0.004(5) 0.005(4)
O24 0.091(6) 0.075(4) 0.094(6) 0.001(4) 0.017(4) 0.012(4)
O25 0.073(4) 0.069(4) 0.081(5) -0.000(3) 0.016(3) -0.003(3)
O26 0.073(4) 0.072(4) 0.078(4) 0.001(3) 0.025(3) 0.000(3)
C27 0.064(5) 0.070(5) 0.077(6) -0.008(4) 0.018(4) -0.007(4)
C28 0.073(6) 0.077(6) 0.083(7) -0.009(5) 0.014(5) -0.005(5)
C29 0.067(5) 0.065(5) 0.072(6) -0.005(4) 0.015(4) -0.003(4)
Eu31 0.0594(3) 0.0643(3) 0.0620(3) 0.0004(2) 0.0122(2) 0.0017(2)
N32 0.060(4) 0.073(5) 0.067(5) -0.003(4) 0.012(3) 0.001(3)
C33 0.068(6) 0.074(6) 0.067(5) -0.005(4) 0.013(4) 0.004(4)
C34 0.058(5) 0.064(5) 0.081(6) 0.001(4) 0.008(4) 0.009(4)
N35 0.069(5) 0.064(4) 0.061(4) -0.005(3) 0.010(3) -0.000(3)
C36 0.063(5) 0.068(5) 0.063(5) -0.004(4) 0.010(4) -0.003(4)
C37 0.062(6) 0.077(6) 0.089(7) -0.003(5) 0.004(5) -0.008(5)
N38 0.061(4) 0.075(5) 0.072(5) 0.002(4) 0.012(4) -0.000(4)
C39 0.076(7) 0.091(7) 0.070(6) -0.005(5) 0.006(5) 0.005(5)
C40 0.079(7) 0.102(8) 0.070(6) 0.011(6) 0.003(5) 0.027(6)
N41 0.077(5) 0.073(5) 0.070(5) 0.003(4) 0.017(4) 0.004(4)
C42 0.085(8) 0.090(7) 0.072(6) 0.009(5) 0.017(5) 0.006(6)
C43 0.065(5) 0.074(6) 0.075(6) 0.003(5) 0.017(4) 0.004(4)
C44 0.067(5) 0.065(5) 0.075(6) 0.000(4) 0.014(4) -0.005(4)
C45 0.065(5) 0.082(6) 0.063(5) 0.000(4) 0.017(4) 0.014(5)
O46 0.069(4) 0.072(4) 0.065(4) 0.001(3) 0.010(3) 0.003(3)
O47 0.070(4) 0.071(4) 0.066(4) -0.001(3) 0.013(3) -0.006(3)
C48 0.060(5) 0.083(6) 0.066(5) -0.002(5) 0.006(4) -0.001(4)
C49 0.075(6) 0.082(6) 0.065(6) 0.005(5) 0.020(5) -0.000(5)
O50 0.068(4) 0.082(5) 0.100(6) 0.007(4) 0.020(4) 0.009(4)
O51 0.072(4) 0.074(4) 0.075(4) -0.000(3) 0.012(3) 0.004(3)
C52 0.087(8) 0.089(8) 0.096(9) 0.012(7) 0.017(7) 0.014(6)
C53 0.076(7) 0.074(6) 0.101(9) -0.000(6) 0.027(6) 0.006(5)
O54 0.098(7) 0.080(5) 0.119(8) 0.029(5) 0.028(6) -0.002(5)
O55 0.078(5) 0.073(4) 0.085(5) 0.008(4) 0.019(4) 0.006(3)
O56 0.083(5) 0.077(4) 0.080(5) -0.009(4) 0.016(4) -0.010(4)
Eu61 0.0600(3) 0.0682(3) 0.0616(3) 0.0017(2) 0.0142(2) 0.0036(2)
N62 0.073(5) 0.073(5) 0.070(5) -0.002(4) 0.011(4) -0.001(4)
C63 0.081(7) 0.071(5) 0.070(6) 0.005(4) 0.024(5) 0.016(5)
C64 0.056(5) 0.095(7) 0.079(6) 0.007(6) 0.013(4) 0.016(5)
N65 0.072(5) 0.088(6) 0.074(5) -0.003(4) 0.018(4) 0.006(4)
C66 0.058(5) 0.101(8) 0.074(6) 0.009(6) 0.016(4) 0.012(5)
C67 0.046(4) 0.107(8) 0.072(6) 0.004(5) 0.003(4) 0.009(5)
N68 0.068(5) 0.083(5) 0.066(5) -0.000(4) 0.020(4) 0.007(4)
C69 0.066(5) 0.079(6) 0.064(5) 0.008(4) 0.017(4) 0.015(4)
C70 0.073(6) 0.069(5) 0.066(5) 0.007(4) 0.017(4) -0.003(4)
N71 0.069(5) 0.066(4) 0.067(5) 0.001(3) 0.015(4) -0.002(4)
C72 0.077(6) 0.068(5) 0.079(6) 0.002(5) 0.019(5) 0.000(5)
C73 0.081(7) 0.072(5) 0.062(5) -0.009(4) 0.011(4) 0.001(5)
C74 0.088(7) 0.075(6) 0.068(6) -0.006(5) 0.020(5) 0.008(5)
C75 0.065(5) 0.089(7) 0.070(6) 0.001(5) 0.022(4) 0.012(5)
O76 0.080(5) 0.094(5) 0.084(5) 0.002(4) 0.028(4) 0.002(4)
O77 0.073(4) 0.076(4) 0.078(5) 0.001(3) 0.019(4) 0.004(3)
C78 0.062(6) 0.109(9) 0.073(6) -0.005(6) 0.011(5) -0.008(5)
C79 0.098(10) 0.090(8) 0.107(10) -0.009(7) 0.026(8) -0.019(7)
O80 0.103(9) 0.135(11) 0.154(13) -0.043(9) 0.027(8) -0.018(8)
O81 0.080(5) 0.083(5) 0.089(5) 0.001(4) 0.020(4) -0.003(4)
C82 0.070(6) 0.074(5) 0.063(5) 0.005(4) 0.007(4) -0.009(4)
C83 0.069(6) 0.075(6) 0.060(5) 0.003(4) 0.011(4) 0.000(4)
O84 0.067(4) 0.072(4) 0.075(4) -0.002(3) 0.016(3) 0.000(3)
O85 0.062(4) 0.073(4) 0.078(4) -0.004(3) 0.013(3) -0.004(3)
C86 0.069(6) 0.077(6) 0.071(6) -0.005(5) 0.020(5) -0.001(4)
N86 0.070(5) 0.080(5) 0.068(5) -0.007(4) 0.017(4) 0.011(4)
C87 0.100(9) 0.098(8) 0.059(6) 0.002(5) 0.016(5) 0.015(7)
C88 0.074(6) 0.079(6) 0.069(6) -0.006(5) 0.024(5) 0.001(5)
Eu91 0.0597(3) 0.0665(3) 0.0633(3) -0.0004(2) 0.0147(2) 0.0018(2)
N92 0.057(4) 0.080(5) 0.075(5) -0.005(4) 0.016(4) -0.004(4)
C93 0.076(6) 0.074(6) 0.079(7) -0.003(5) 0.021(5) -0.004(5)
C94 0.071(6) 0.078(6) 0.078(7) -0.001(5) 0.019(5) -0.009(5)
N95 0.068(5) 0.079(5) 0.071(5) 0.008(4) 0.018(4) -0.005(4)
C96 0.070(6) 0.092(7) 0.070(6) -0.002(5) 0.015(5) -0.004(5)
C97 0.064(6) 0.095(8) 0.085(7) -0.006(6) 0.014(5) 0.005(5)
C98 0.066(6) 0.090(7) 0.079(6) -0.003(5) 0.023(5) 0.018(5)
C99 0.076(7) 0.082(6) 0.076(6) 0.006(5) 0.017(5) 0.013(5)
N100 0.061(4) 0.085(5) 0.074(5) 0.002(4) 0.015(4) 0.008(4)
C101 0.082(7) 0.095(7) 0.066(6) 0.001(5) 0.018(5) 0.008(6)
C102 0.068(6) 0.087(7) 0.074(6) -0.002(5) 0.014(5) -0.007(5)
O103 0.078(5) 0.086(5) 0.083(5) -0.001(4) 0.022(4) 0.003(4)
C104 0.073(6) 0.074(6) 0.075(6) -0.003(5) 0.017(5) 0.001(5)
C105 0.065(5) 0.070(5) 0.063(5) -0.001(4) 0.015(4) 0.004(4)
O106 0.069(4) 0.077(4) 0.074(4) 0.000(3) 0.018(3) -0.001(3)
O107 0.068(4) 0.078(4) 0.072(4) -0.003(3) 0.016(3) 0.001(3)
C108 0.086(8) 0.075(6) 0.081(7) 0.005(5) 0.021(6) -0.009(5)
C109 0.070(6) 0.088(7) 0.069(6) -0.002(5) 0.015(5) 0.003(5)
O110 0.072(5) 0.084(5) 0.076(5) 0.002(4) 0.008(4) 0.002(4)
O111 0.069(4) 0.082(4) 0.073(4) -0.001(4) 0.015(3) -0.003(3)
C112 0.085(7) 0.080(6) 0.079(7) 0.010(5) 0.020(6) 0.010(6)
C113 0.096(8) 0.081(7) 0.068(6) 0.004(5) 0.019(5) 0.012(6)
O114 0.141(10) 0.077(5) 0.085(6) 0.012(4) 0.007(6) -0.009(5)
O115 0.073(4) 0.075(4) 0.076(4) -0.002(3) 0.014(3) 0.007(3)
C179 0.072(6) 0.087(7) 0.072(6) -0.014(5) 0.013(5) 0.006(5)
O117 0.065(4) 0.071(4) 0.093(5) -0.002(4) 0.016(4) 0.004(3)
Eu121 0.0658(3) 0.0624(3) 0.0608(3) -0.0007(2) 0.0159(2) 0.0023(2)
N122 0.076(5) 0.076(5) 0.062(4) -0.002(4) 0.012(4) 0.006(4)
C123 0.053(5) 0.076(6) 0.077(6) -0.003(5) 0.013(4) 0.011(4)
C124 0.072(6) 0.080(6) 0.068(6) -0.006(5) 0.011(5) 0.008(5)
N125 0.068(5) 0.075(5) 0.069(5) -0.010(4) 0.017(4) 0.001(4)
C126 0.094(8) 0.079(6) 0.060(5) -0.006(5) 0.008(5) 0.017(6)
C127 0.092(7) 0.058(4) 0.059(5) 0.006(4) 0.018(5) 0.005(4)
N128 0.074(5) 0.067(4) 0.062(4) 0.000(3) 0.014(4) 0.004(4)
C129 0.074(6) 0.076(6) 0.077(6) 0.008(5) 0.027(5) -0.010(5)
C130 0.074(6) 0.066(5) 0.070(6) 0.007(4) 0.020(4) -0.008(4)
N131 0.072(5) 0.065(4) 0.067(5) -0.002(4) 0.013(4) 0.003(4)
C132 0.076(6) 0.072(5) 0.068(6) 0.004(4) 0.014(5) -0.002(5)
C133 0.074(6) 0.066(5) 0.063(5) -0.005(4) 0.008(4) 0.003(4)
C134 0.074(7) 0.084(7) 0.083(7) -0.012(6) 0.016(5) -0.006(5)
C135 0.082(7) 0.070(6) 0.103(9) -0.010(6) 0.027(6) 0.000(5)
O136 0.085(6) 0.122(8) 0.101(7) -0.006(6) 0.026(5) -0.013(6)
O137 0.075(5) 0.080(4) 0.085(5) -0.001(4) 0.019(4) 0.010(4)
C138 0.058(5) 0.079(6) 0.071(6) 0.002(4) 0.021(4) 0.001(4)
C139 0.068(5) 0.064(5) 0.073(6) -0.001(4) 0.020(4) 0.004(4)
O140 0.071(4) 0.074(4) 0.068(4) -0.011(3) 0.021(3) -0.002(3)
O141 0.079(5) 0.072(4) 0.073(4) -0.003(3) 0.030(3) -0.002(3)
C142 0.076(6) 0.070(6) 0.080(7) -0.009(5) 0.011(5) 0.002(5)
C143 0.084(7) 0.079(6) 0.064(6) -0.004(5) 0.004(5) 0.010(5)
O144 0.084(5) 0.089(5) 0.081(5) -0.001(4) 0.008(4) 0.007(4)
O145 0.087(5) 0.072(4) 0.073(4) 0.000(3) 0.013(4) 0.002(4)
O146 0.077(5) 0.077(4) 0.096(6) 0.001(4) 0.032(4) 0.006(4)
Eu151 0.0649(3) 0.0746(3) 0.0671(3) -0.0037(2) 0.0125(2) 0.0063(2)
N152 0.068(5) 0.075(5) 0.089(6) -0.001(4) 0.017(4) -0.001(4)
C153 0.070(6) 0.080(6) 0.102(9) 0.004(6) 0.035(6) -0.007(5)
C154 0.085(8) 0.093(8) 0.078(7) -0.006(6) 0.025(6) 0.001(6)
N155 0.071(5) 0.086(6) 0.074(5) -0.006(4) 0.016(4) 0.001(4)
C156 0.065(6) 0.098(8) 0.085(7) -0.013(6) 0.007(5) 0.009(5)
C157 0.057(5) 0.086(7) 0.105(9) -0.014(6) 0.014(5) 0.015(5)
N158 0.080(6) 0.087(6) 0.081(6) -0.007(5) 0.016(5) 0.009(5)
C159 0.073(7) 0.104(9) 0.093(9) -0.002(7) 0.015(6) 0.018(6)
C160 0.081(7) 0.090(7) 0.076(7) -0.014(6) 0.005(5) 0.018(6)
N161 0.065(5) 0.087(6) 0.086(6) -0.009(5) 0.017(4) 0.003(4)
C162 0.063(6) 0.090(7) 0.091(8) -0.024(6) 0.011(5) 0.009(5)
C163 0.069(6) 0.075(6) 0.089(7) -0.004(5) 0.015(5) 0.001(5)
C164 0.073(6) 0.080(6) 0.088(7) -0.000(5) 0.028(5) -0.005(5)
C165 0.066(5) 0.078(6) 0.070(6) -0.005(5) 0.014(4) 0.006(4)
O166 0.082(5) 0.068(4) 0.074(4) 0.003(3) 0.020(4) -0.004(3)
O167 0.069(4) 0.065(3) 0.073(4) 0.005(3) 0.012(3) 0.009(3)
C168 0.080(7) 0.087(7) 0.074(6) -0.008(5) 0.022(5) -0.001(5)
C169 0.074(7) 0.083(7) 0.088(8) -0.004(6) 0.022(5) -0.002(5)
O170 0.120(8) 0.083(5) 0.086(6) -0.017(4) 0.027(5) -0.015(5)
O171 0.079(5) 0.085(5) 0.080(5) -0.009(4) 0.018(4) 0.002(4)
C172 0.115(11) 0.091(8) 0.082(8) 0.001(6) 0.012(7) 0.020(8)
C173 0.100(9) 0.087(8) 0.080(8) 0.003(6) 0.016(6) -0.002(7)
O174 0.115(9) 0.113(8) 0.112(8) 0.016(6) 0.042(7) 0.012(6)
O175 0.081(5) 0.095(6) 0.092(6) -0.002(5) 0.022(4) 0.007(4)
O176 0.101(7) 0.101(6) 0.069(5) 0.005(4) 0.024(4) 0.011(5)
C177 0.072(6) 0.078(6) 0.077(6) -0.008(5) 0.016(5) 0.006(5)
C178 0.094(10) 0.177(18) 0.091(10) -0.052(11) 0.002(8) 0.036(11)

loop_
_atom_type_symbol
_atom_type_scat_dispersion_real
_atom_type_scat_dispersion_imag
_atom_type_scat_Cromer_Mann_a1
_atom_type_scat_Cromer_Mann_b1
_atom_type_scat_Cromer_Mann_a2
_atom_type_scat_Cromer_Mann_b2
_atom_type_scat_Cromer_Mann_a3
_atom_type_scat_Cromer_Mann_b3
_atom_type_scat_Cromer_Mann_a4
_atom_type_scat_Cromer_Mann_b4
_atom_type_scat_Cromer_Mann_c
_atom_type_scat_source
C 0.0181 0.0091 2.3100 20.8439 1.0200 10.2075 1.5886 0.5687 0.8650 51.6512 0.2156 'International Tables Vol C 4.2.6.8 and 6.1.1.4'
H 0.0000 0.0000 0.4930 10.5109 0.3229 26.1257 0.1402 3.1424 0.0408 57.7998 0.0030 'International Tables Vol C 4.2.6.8 and 6.1.1.4'
N 0.0311 0.0180 12.2126 0.0057 3.1322 9.8933 2.0125 28.9975 1.1663 0.5826 -11.5290 'International Tables Vol C 4.2.6.8 and 6.1.1.4'
O 0.0492 0.0322 3.0485 13.2771 2.2868 5.7011 1.5463 0.3239 0.8670 32.9089 0.2508 'International Tables Vol C 4.2.6.8 and 6.1.1.4'
Eu -8.9294 11.1857 24.6274 2.3879 19.0886 0.1942 13.7603 13.7546 2.9227 123.1740 2.5745 'International Tables Vol C 4.2.6.8 and 6.1.1.4'
F 0.0727 0.0534 3.5392 10.2825 2.6412 4.2944 1.5170 0.2615 1.0243 26.1476 0.2776 'International Tables Vol C 4.2.6.8 and 6.1.1.4'
Cl 0.3639 0.7018 11.4604 0.0104 7.1964 1.1662 6.2556 18.5194 1.6455 47.7784 -9.5574 'International Tables Vol C 4.2.6.8 and 6.1.1.4'

loop_
_geom_angle_atom_site_label_1
_geom_angle_site_symmetry_1
_geom_angle_atom_site_label_2
_geom_angle_site_symmetry_2
_geom_angle_atom_site_label_3
_geom_angle_site_symmetry_3
_geom_angle
_geom_angle_publ_flag
O140 2_766 Eu1 . N2 . 70.5(3) yes
O140 2_766 Eu1 . N5 . 132.7(3) yes
N2 . Eu1 . N5 . 67.4(3) yes
O140 2_766 Eu1 . N8 . 143.5(3) yes
N2 . Eu1 . N8 . 103.5(3) yes
N5 . Eu1 . N8 . 68.5(3) yes
O140 2_766 Eu1 . N11 . 77.0(3) yes
N2 . Eu1 . N11 . 66.8(3) yes
N5 . Eu1 . N11 . 104.3(3) yes
N8 . Eu1 . N11 . 68.0(3) yes
O140 2_766 Eu1 . O17 . 73.1(3) yes
N2 . Eu1 . O17 . 66.3(3) yes
N5 . Eu1 . O17 . 71.2(3) yes
N8 . Eu1 . O17 . 139.0(3) yes
N11 . Eu1 . O17 . 130.4(3) yes
O140 2_766 Eu1 . O21 . 139.1(3) yes
N2 . Eu1 . O21 . 128.5(3) yes
N5 . Eu1 . O21 . 64.0(3) yes
N8 . Eu1 . O21 . 73.6(3) yes
N11 . Eu1 . O21 . 141.4(3) yes
O140 2_766 Eu1 . O25 . 72.0(3) yes
N2 . Eu1 . O25 . 122.0(3) yes
N5 . Eu1 . O25 . 151.3(3) yes
N8 . Eu1 . O25 . 82.8(3) yes
N11 . Eu1 . O25 . 62.7(3) yes
O140 2_766 Eu1 . O26 . 76.5(3) yes
N2 . Eu1 . O26 . 136.2(3) yes
N5 . Eu1 . O26 . 123.1(3) yes
N8 . Eu1 . O26 . 120.2(3) yes
N11 . Eu1 . O26 . 131.9(3) yes
O17 . Eu1 . O21 . 82.8(3) yes
O17 . Eu1 . O25 . 137.2(3) yes
O21 . Eu1 . O25 . 108.8(3) yes
O17 . Eu1 . O26 . 77.3(3) yes
O21 . Eu1 . O26 . 66.1(3) yes
O25 . Eu1 . O26 . 71.2(3) yes
Eu1 . N2 . C3 . 111.2(7) yes
Eu1 . N2 . C13 . 110.2(7) yes
C3 . N2 . C13 . 108.9(9) yes
Eu1 . N2 . C14 . 108.3(6) yes
C3 . N2 . C14 . 110.6(9) yes
C13 . N2 . C14 . 107.6(9) yes
N2 . C3 . C4 . 111.7(9) yes
N2 . C3 . H31 . 109.2 no
C4 . C3 . H31 . 108.8 no
N2 . C3 . H32 . 108.9 no
C4 . C3 . H32 . 108.6 no
H31 . C3 . H32 . 109.6 no
C3 . C4 . N5 . 111.9(10) yes
C3 . C4 . H41 . 108.3 no
N5 . C4 . H41 . 108.7 no
C3 . C4 . H42 . 109.2 no
N5 . C4 . H42 . 109.2 no
H41 . C4 . H42 . 109.6 no
C4 . N5 . Eu1 . 111.0(7) yes
C4 . N5 . C6 . 108.9(10) yes
Eu1 . N5 . C6 . 110.1(7) yes
C4 . N5 . C18 . 110.4(10) yes
Eu1 . N5 . C18 . 107.0(7) yes
C6 . N5 . C18 . 109.3(11) yes
N5 . C6 . C7 . 114.7(11) yes
N5 . C6 . H61 . 108.1 no
C7 . C6 . H61 . 107.3 no
N5 . C6 . H62 . 108.4 no
C7 . C6 . H62 . 108.3 no
H61 . C6 . H62 . 109.9 no
C6 . C7 . N8 . 112.2(10) yes
C6 . C7 . H71 . 109.0 no
N8 . C7 . H71 . 108.7 no
C6 . C7 . H72 . 108.6 no
N8 . C7 . H72 . 108.6 no
H71 . C7 . H72 . 109.7 no
C7 . N8 . Eu1 . 109.3(7) yes
C7 . N8 . C9 . 109.8(9) yes
Eu1 . N8 . C9 . 110.0(7) yes
C7 . N8 . C27 . 111.1(9) yes
Eu1 . N8 . C27 . 103.8(6) yes
C9 . N8 . C27 . 112.7(10) yes
N8 . C9 . C10 . 112.9(10) yes
N8 . C9 . H91 . 108.2 no
C10 . C9 . H91 . 108.7 no
N8 . C9 . H92 . 108.7 no
C10 . C9 . H92 . 108.7 no
H91 . C9 . H92 . 109.6 no
C9 . C10 . N11 . 112.3(10) yes
C9 . C10 . H101 . 109.0 no
N11 . C10 . H101 . 108.9 no
C9 . C10 . H102 . 108.6 no
N11 . C10 . H102 . 108.6 no
H101 . C10 . H102 . 109.4 no
C10 . N11 . Eu1 . 109.0(7) yes
C10 . N11 . C12 . 110.3(10) yes
Eu1 . N11 . C12 . 113.4(7) yes
C10 . N11 . C22 . 106.7(10) yes
Eu1 . N11 . C22 . 105.9(7) yes
C12 . N11 . C22 . 111.3(10) yes
N11 . C12 . C13 . 111.8(10) yes
N11 . C12 . H121 . 108.9 no
C13 . C12 . H121 . 109.1 no
N11 . C12 . H122 . 108.8 no
C13 . C12 . H122 . 108.8 no
H121 . C12 . H122 . 109.4 no
N2 . C13 . C12 . 113.9(10) yes
N2 . C13 . H131 . 109.3 no
C12 . C13 . H131 . 108.7 no
N2 . C13 . H132 . 108.4 no
C12 . C13 . H132 . 107.7 no
H131 . C13 . H132 . 108.8 no
N2 . C14 . C15 . 114.5(9) yes
N2 . C14 . H141 . 108.3 no
C15 . C14 . H141 . 108.9 no
N2 . C14 . H142 . 107.9 no
C15 . C14 . H142 . 108.0 no
H141 . C14 . H142 . 109.2 no
C14 . C15 . O16 . 117.0(10) yes
C14 . C15 . O17 . 118.1(10) yes
O16 . C15 . O17 . 124.9(11) yes
C15 . O16 . Eu151 2_766 145.7(8) yes
C15 . O17 . Eu1 . 122.9(7) yes
N5 . C18 . C19 . 111.9(10) yes
N5 . C18 . H181 . 108.6 no
C19 . C18 . H181 . 108.3 no
N5 . C18 . H182 . 109.6 no
C19 . C18 . H182 . 108.8 no
H181 . C18 . H182 . 109.7 no
C18 . C19 . O20 . 118.2(10) yes
C18 . C19 . O21 . 116.8(11) yes
O20 . C19 . O21 . 125.0(12) yes
C19 . O21 . Eu1 . 126.7(8) yes
N11 . C22 . C23 . 111.1(10) yes
N11 . C22 . H221 . 108.6 no
C23 . C22 . H221 . 108.6 no
N11 . C22 . H222 . 109.3 no
C23 . C22 . H222 . 109.3 no
H221 . C22 . H222 . 109.9 no
C22 . C23 . O24 . 117.4(12) yes
C22 . C23 . O25 . 117.9(10) yes
O24 . C23 . O25 . 124.6(13) yes
C23 . O25 . Eu1 . 123.1(8) yes
Eu1 . O26 . H261 . 132.1 no
Eu1 . O26 . H263 . 137.8 no
H261 . O26 . H263 . 90.0 no
N8 . C27 . C28 . 115.4(10) yes
N8 . C27 . H271 . 108.2 no
C28 . C27 . H271 . 108.1 no
N8 . C27 . H272 . 107.7 no
C28 . C27 . H272 . 108.1 no
H271 . C27 . H272 . 109.2 no
C27 . C28 . C29 . 110.3(10) yes
C27 . C28 . H281 . 109.5 no
C29 . C28 . H281 . 109.5 no
C27 . C28 . H282 . 109.1 no
C29 . C28 . H282 . 109.1 no
H281 . C28 . H282 . 109.4 no
C28 . C29 . N32 . 116.7(9) yes
C28 . C29 . H291 . 107.3 no
N32 . C29 . H291 . 107.4 no
C28 . C29 . H292 . 107.5 no
N32 . C29 . H292 . 108.1 no
H291 . C29 . H292 . 109.7 no
N32 . Eu31 . N35 . 66.9(3) yes
N32 . Eu31 . N38 . 102.4(3) yes
N35 . Eu31 . N38 . 67.5(3) yes
N32 . Eu31 . N41 . 65.1(3) yes
N35 . Eu31 . N41 . 101.6(3) yes
N38 . Eu31 . N41 . 67.2(3) yes
N32 . Eu31 . O47 . 81.1(3) yes
N35 . Eu31 . O47 . 62.8(3) yes
N38 . Eu31 . O47 . 123.8(3) yes
N41 . Eu31 . O47 . 146.2(3) yes
N32 . Eu31 . O51 . 136.2(3) yes
N35 . Eu31 . O51 . 131.5(3) yes
N38 . Eu31 . O51 . 65.9(3) yes
N41 . Eu31 . O51 . 71.8(3) yes
O47 . Eu31 . O51 . 141.5(3) yes
N32 . Eu31 . O55 . 72.0(3) yes
N35 . Eu31 . O55 . 138.2(3) yes
N38 . Eu31 . O55 . 130.6(3) yes
N41 . Eu31 . O55 . 66.3(3) yes
O47 . Eu31 . O55 . 104.2(3) yes
N32 . Eu31 . O56 . 125.5(3) yes
N35 . Eu31 . O56 . 130.7(3) yes
N38 . Eu31 . O56 . 132.0(3) yes
N41 . Eu31 . O56 . 127.4(3) yes
O47 . Eu31 . O56 . 72.1(3) yes
N32 . Eu31 . O106 . 143.5(3) yes
N35 . Eu31 . O106 . 77.9(3) yes
N38 . Eu31 . O106 . 71.0(3) yes
N41 . Eu31 . O106 . 134.4(3) yes
O47 . Eu31 . O106 . 74.5(3) yes
O51 . Eu31 . O55 . 84.5(3) yes
O51 . Eu31 . O56 . 76.3(3) yes
O55 . Eu31 . O56 . 70.1(3) yes
O51 . Eu31 . O106 . 75.3(3) yes
O55 . Eu31 . O106 . 140.0(3) yes
O56 . Eu31 . O106 . 71.7(3) yes
C29 . N32 . Eu31 . 107.9(6) yes
C29 . N32 . C33 . 111.8(8) yes
Eu31 . N32 . C33 . 110.1(7) yes
C29 . N32 . C43 . 107.5(9) yes
Eu31 . N32 . C43 . 112.0(6) yes
C33 . N32 . C43 . 107.6(9) yes
N32 . C33 . C34 . 109.9(9) yes
N32 . C33 . H331 . 109.2 no
C34 . C33 . H331 . 109.4 no
N32 . C33 . H332 . 109.5 no
C34 . C33 . H332 . 109.3 no
H331 . C33 . H332 . 109.5 no
C33 . C34 . N35 . 113.8(8) yes
C33 . C34 . H341 . 108.3 no
N35 . C34 . H341 . 108.6 no
C33 . C34 . H342 . 108.4 no
N35 . C34 . H342 . 108.5 no
H341 . C34 . H342 . 109.2 no
C34 . N35 . Eu31 . 110.9(6) yes
C34 . N35 . C36 . 109.6(8) yes
Eu31 . N35 . C36 . 113.9(6) yes
C34 . N35 . C44 . 106.9(9) yes
Eu31 . N35 . C44 . 104.8(6) yes
C36 . N35 . C44 . 110.4(9) yes
N35 . C36 . C37 . 110.9(9) yes
N35 . C36 . H361 . 108.9 no
C37 . C36 . H361 . 109.6 no
N35 . C36 . H362 . 109.2 no
C37 . C36 . H362 . 109.1 no
H361 . C36 . H362 . 109.1 no
C36 . C37 . N38 . 112.0(10) yes
C36 . C37 . H371 . 108.6 no
N38 . C37 . H371 . 108.7 no
C36 . C37 . H372 . 108.6 no
N38 . C37 . H372 . 109.3 no
H371 . C37 . H372 . 109.6 no
C37 . N38 . Eu31 . 109.7(6) yes
C37 . N38 . C39 . 108.8(10) yes
Eu31 . N38 . C39 . 112.3(7) yes
C37 . N38 . C48 . 109.4(9) yes
Eu31 . N38 . C48 . 107.1(6) yes
C39 . N38 . C48 . 109.5(9) yes
N38 . C39 . C40 . 110.8(11) yes
N38 . C39 . H391 . 108.6 no
C40 . C39 . H391 . 108.6 no
N38 . C39 . H392 . 109.5 no
C40 . C39 . H392 . 109.5 no
H391 . C39 . H392 . 109.9 no
C39 . C40 . N41 . 111.6(9) yes
C39 . C40 . H401 . 108.7 no
N41 . C40 . H401 . 108.7 no
C39 . C40 . H402 . 109.2 no
N41 . C40 . H402 . 109.2 no
H401 . C40 . H402 . 109.3 no
C40 . N41 . Eu31 . 108.7(8) yes
C40 . N41 . C42 . 109.0(11) yes
Eu31 . N41 . C42 . 114.8(7) yes
C40 . N41 . C52 . 110.8(10) yes
Eu31 . N41 . C52 . 102.2(8) yes
C42 . N41 . C52 . 111.1(11) yes
N41 . C42 . C43 . 113.8(11) yes
N41 . C42 . H421 . 108.3 no
C43 . C42 . H421 . 108.6 no
N41 . C42 . H422 . 108.3 no
C43 . C42 . H422 . 108.1 no
H421 . C42 . H422 . 109.7 no
C42 . C43 . N32 . 111.0(10) yes
C42 . C43 . H431 . 109.0 no
N32 . C43 . H431 . 108.1 no
C42 . C43 . H432 . 109.0 no
N32 . C43 . H432 . 109.9 no
H431 . C43 . H432 . 109.7 no
N35 . C44 . C45 . 111.5(9) yes
N35 . C44 . H441 . 109.2 no
C45 . C44 . H441 . 108.8 no
N35 . C44 . H442 . 108.8 no
C45 . C44 . H442 . 109.1 no
H441 . C44 . H442 . 109.5 no
C44 . C45 . O46 . 116.8(10) yes
C44 . C45 . O47 . 117.7(10) yes
O46 . C45 . O47 . 125.6(11) yes
C45 . O46 . Eu61 . 144.1(8) yes
C45 . O47 . Eu31 . 119.4(7) yes
N38 . C48 . C49 . 115.0(10) yes
N38 . C48 . H481 . 107.4 no
C49 . C48 . H481 . 108.1 no
N38 . C48 . H482 . 108.5 no
C49 . C48 . H482 . 108.2 no
H481 . C48 . H482 . 109.6 no
C48 . C49 . O50 . 119.1(11) yes
C48 . C49 . O51 . 116.3(10) yes
O50 . C49 . O51 . 124.6(12) yes
C49 . O51 . Eu31 . 125.4(8) yes
N41 . C52 . C53 . 112.1(11) yes
N41 . C52 . H521 . 108.9 no
C53 . C52 . H521 . 108.8 no
N41 . C52 . H522 . 108.4 no
C53 . C52 . H522 . 108.8 no
H521 . C52 . H522 . 109.9 no
C52 . C53 . O54 . 119.4(14) yes
C52 . C53 . O55 . 117.0(12) yes
O54 . C53 . O55 . 123.4(14) yes
C53 . O55 . Eu31 . 125.2(9) yes
Eu31 . O56 . H561 . 125.2 no
Eu31 . O56 . H562 . 118.2 no
H561 . O56 . H562 . 87.0 no
O46 . Eu61 . N62 . 70.7(3) yes
O46 . Eu61 . N65 . 135.6(3) yes
N62 . Eu61 . N65 . 68.2(3) yes
O46 . Eu61 . N68 . 140.6(3) yes
N62 . Eu61 . N68 . 102.7(3) yes
N65 . Eu61 . N68 . 66.5(3) yes
O46 . Eu61 . N71 . 75.4(3) yes
N62 . Eu61 . N71 . 68.2(3) yes
N65 . Eu61 . N71 . 103.8(3) yes
N68 . Eu61 . N71 . 66.5(3) yes
O46 . Eu61 . O77 . 75.5(3) yes
N62 . Eu61 . O77 . 65.0(3) yes
N65 . Eu61 . O77 . 72.4(3) yes
N68 . Eu61 . O77 . 138.6(3) yes
N71 . Eu61 . O77 . 130.8(3) yes
O46 . Eu61 . O81 . 141.8(3) yes
N62 . Eu61 . O81 . 131.7(3) yes
N65 . Eu61 . O81 . 65.9(3) yes
N68 . Eu61 . O81 . 72.0(3) yes
N71 . Eu61 . O81 . 137.5(3) yes
O46 . Eu61 . O85 . 75.6(3) yes
N62 . Eu61 . O85 . 126.2(3) yes
N65 . Eu61 . O85 . 144.9(3) yes
N68 . Eu61 . O85 . 78.6(3) yes
N71 . Eu61 . O85 . 63.4(3) yes
O46 . Eu61 . O103 . 71.3(3) yes
N62 . Eu61 . O103 . 129.7(3) yes
N65 . Eu61 . O103 . 126.3(3) yes
N68 . Eu61 . O103 . 127.5(3) yes
N71 . Eu61 . O103 . 129.8(3) yes
O77 . Eu61 . O81 . 87.3(3) yes
O77 . Eu61 . O85 . 141.6(3) yes
O81 . Eu61 . O85 . 100.4(3) yes
O77 . Eu61 . O103 . 74.6(3) yes
O81 . Eu61 . O103 . 71.4(3) yes
O85 . Eu61 . O103 . 72.5(3) yes
Eu61 . N62 . C63 . 109.3(7) yes
Eu61 . N62 . C73 . 108.6(7) yes
C63 . N62 . C73 . 110.5(9) yes
Eu61 . N62 . C74 . 108.9(7) yes
C63 . N62 . C74 . 109.9(10) yes
C73 . N62 . C74 . 109.6(9) yes
N62 . C63 . C64 . 111.5(9) yes
N62 . C63 . H631 . 108.6 no
C64 . C63 . H631 . 108.6 no
N62 . C63 . H632 . 109.3 no
C64 . C63 . H632 . 109.2 no
H631 . C63 . H632 . 109.6 no
C63 . C64 . N65 . 110.2(10) yes
C63 . C64 . H641 . 109.1 no
N65 . C64 . H641 . 109.2 no
C63 . C64 . H642 . 109.5 no
N65 . C64 . H642 . 109.3 no
H641 . C64 . H642 . 109.5 no
C64 . N65 . Eu61 . 109.7(7) yes
C64 . N65 . C66 . 108.9(10) yes
Eu61 . N65 . C66 . 113.5(7) yes
C64 . N65 . C78 . 111.4(10) yes
Eu61 . N65 . C78 . 104.2(8) yes
C66 . N65 . C78 . 109.1(10) yes
N65 . C66 . C67 . 114.5(10) yes
N65 . C66 . H661 . 108.4 no
C67 . C66 . H661 . 108.4 no
N65 . C66 . H662 . 108.3 no
C67 . C66 . H662 . 108.1 no
H661 . C66 . H662 . 109.0 no
C66 . C67 . N68 . 113.1(10) yes
C66 . C67 . H671 . 108.3 no
N68 . C67 . H671 . 108.1 no
C66 . C67 . H672 . 108.9 no
N68 . C67 . H672 . 109.0 no
H671 . C67 . H672 . 109.4 no
Eu61 . N68 . C67 . 109.9(7) yes
Eu61 . N68 . C69 . 106.9(7) yes
C67 . N68 . C69 . 108.9(9) yes
Eu61 . N68 . C86 . 110.2(7) yes
C67 . N68 . C86 . 109.6(9) yes
C69 . N68 . C86 . 111.2(9) yes
N68 . C69 . C70 . 112.4(9) yes
N68 . C69 . H691 . 108.9 no
C70 . C69 . H691 . 108.5 no
N68 . C69 . H692 . 108.8 no
C70 . C69 . H692 . 108.7 no
H691 . C69 . H692 . 109.5 no
C69 . C70 . N71 . 110.5(9) yes
C69 . C70 . H701 . 109.2 no
N71 . C70 . H701 . 109.2 no
C69 . C70 . H702 . 109.2 no
N71 . C70 . H702 . 109.1 no
H701 . C70 . H702 . 109.6 no
C70 . N71 . Eu61 . 112.1(6) yes
C70 . N71 . C72 . 109.2(9) yes
Eu61 . N71 . C72 . 112.4(7) yes
C70 . N71 . C82 . 107.7(9) yes
Eu61 . N71 . C82 . 103.1(6) yes
C72 . N71 . C82 . 112.1(9) yes
N71 . C72 . C73 . 114.3(9) yes
N71 . C72 . H721 . 108.0 no
C73 . C72 . H721 . 108.2 no
N71 . C72 . H722 . 108.2 no
C73 . C72 . H722 . 108.3 no
H721 . C72 . H722 . 109.7 no
N62 . C73 . C72 . 112.9(9) yes
N62 . C73 . H731 . 108.9 no
C72 . C73 . H731 . 109.0 no
N62 . C73 . H732 . 108.3 no
C72 . C73 . H732 . 108.4 no
H731 . C73 . H732 . 109.3 no
N62 . C74 . C75 . 115.4(10) yes
N62 . C74 . H741 . 108.0 no
C75 . C74 . H741 . 107.9 no
N62 . C74 . H742 . 107.8 no
C75 . C74 . H742 . 107.9 no
H741 . C74 . H742 . 109.8 no
C74 . C75 . O76 . 119.8(11) yes
C74 . C75 . O77 . 115.8(10) yes
O76 . C75 . O77 . 124.3(12) yes
C75 . O77 . Eu61 . 126.4(8) yes
N65 . C78 . C79 . 114.2(11) yes
N65 . C78 . H781 . 107.8 no
C79 . C78 . H781 . 108.4 no
N65 . C78 . H782 . 108.4 no
C79 . C78 . H782 . 108.3 no
H781 . C78 . H782 . 109.8 no
C78 . C79 . O80 . 121.5(16) yes
C78 . C79 . O81 . 117.6(13) yes
O80 . C79 . O81 . 120.9(17) yes
C79 . O81 . Eu61 . 124.2(9) yes
N71 . C82 . C83 . 110.6(9) yes
N71 . C82 . H821 . 108.8 no
C83 . C82 . H821 . 109.5 no
N71 . C82 . H822 . 109.2 no
C83 . C82 . H822 . 109.3 no
H821 . C82 . H822 . 109.5 no
C82 . C83 . O84 . 116.2(10) yes
C82 . C83 . O85 . 118.5(10) yes
O84 . C83 . O85 . 125.4(10) yes
C83 . O84 . Eu91 . 138.6(7) yes
C83 . O85 . Eu61 . 118.8(7) yes
N68 . C86 . C87 . 114.0(10) yes
N68 . C86 . H861 . 108.0 no
C87 . C86 . H861 . 108.2 no
N68 . C86 . H862 . 108.7 no
C87 . C86 . H862 . 108.2 no
H861 . C86 . H862 . 109.8 no
Eu91 . N86 . C97 . 111.2(7) yes
Eu91 . N86 . C98 . 110.2(7) yes
C97 . N86 . C98 . 108.5(10) yes
Eu91 . N86 . C179 . 108.4(7) yes
C97 . N86 . C179 . 111.4(10) yes
C98 . N86 . C179 . 107.0(9) yes
C86 . C87 . C88 . 111.7(11) yes
C86 . C87 . H871 . 108.9 no
C88 . C87 . H871 . 108.5 no
C86 . C87 . H872 . 109.2 no
C88 . C87 . H872 . 109.1 no
H871 . C87 . H872 . 109.6 no
C87 . C88 . N122 . 113.9(10) yes
C87 . C88 . H881 . 107.9 no
N122 . C88 . H881 . 108.0 no
C87 . C88 . H882 . 108.7 no
N122 . C88 . H882 . 108.8 no
H881 . C88 . H882 . 109.4 no
N86 . Eu91 . O84 . 143.0(3) yes
N86 . Eu91 . N92 . 103.0(3) yes
O84 . Eu91 . N92 . 69.2(3) yes
N86 . Eu91 . N95 . 67.3(3) yes
O84 . Eu91 . N95 . 76.7(3) yes
N92 . Eu91 . N95 . 67.5(3) yes
N86 . Eu91 . N100 . 67.9(3) yes
O84 . Eu91 . N100 . 131.5(3) yes
N92 . Eu91 . N100 . 66.8(3) yes
N95 . Eu91 . N100 . 103.6(3) yes
N86 . Eu91 . O107 . 137.3(3) yes
O84 . Eu91 . O107 . 74.6(3) yes
N92 . Eu91 . O107 . 66.3(3) yes
N95 . Eu91 . O107 . 131.7(3) yes
N100 . Eu91 . O107 . 70.1(3) yes
N86 . Eu91 . O111 . 82.2(3) yes
O84 . Eu91 . O111 . 74.2(3) yes
N92 . Eu91 . O111 . 123.9(3) yes
N95 . Eu91 . O111 . 63.6(3) yes
N100 . Eu91 . O111 . 150.1(3) yes
N86 . Eu91 . O115 . 73.4(3) yes
O84 . Eu91 . O115 . 140.6(3) yes
N92 . Eu91 . O115 . 128.4(3) yes
N95 . Eu91 . O115 . 140.4(3) yes
N100 . Eu91 . O115 . 64.5(3) yes
N86 . Eu91 . O117 . 122.9(3) yes
O84 . Eu91 . O117 . 75.5(3) yes
N92 . Eu91 . O117 . 133.9(3) yes
N95 . Eu91 . O117 . 131.3(3) yes
N100 . Eu91 . O117 . 124.8(3) yes
O107 . Eu91 . O111 . 139.2(3) yes
O107 . Eu91 . O115 . 82.0(3) yes
O111 . Eu91 . O115 . 106.9(3) yes
O107 . Eu91 . O117 . 76.5(3) yes
O111 . Eu91 . O117 . 70.7(3) yes
O115 . Eu91 . O117 . 68.4(3) yes
Eu91 . N92 . C93 . 109.2(7) yes
Eu91 . N92 . C102 . 111.6(7) yes
C93 . N92 . C102 . 109.5(9) yes
Eu91 . N92 . C104 . 105.8(7) yes
C93 . N92 . C104 . 111.6(9) yes
C102 . N92 . C104 . 109.1(10) yes
N92 . C93 . C94 . 113.5(10) yes
N92 . C93 . H931 . 108.1 no
C94 . C93 . H931 . 108.8 no
N92 . C93 . H932 . 108.3 no
C94 . C93 . H932 . 109.0 no
H931 . C93 . H932 . 109.2 no
C93 . C94 . N95 . 112.2(10) yes
C93 . C94 . H941 . 108.8 no
N95 . C94 . H941 . 108.4 no
C93 . C94 . H942 . 108.9 no
N95 . C94 . H942 . 108.5 no
H941 . C94 . H942 . 110.0 no
C94 . N95 . Eu91 . 113.4(7) yes
C94 . N95 . C96 . 109.7(9) yes
Eu91 . N95 . C96 . 110.4(7) yes
C94 . N95 . C108 . 110.0(10) yes
Eu91 . N95 . C108 . 105.7(7) yes
C96 . N95 . C108 . 107.4(10) yes
N95 . C96 . C97 . 113.0(10) yes
N95 . C96 . H961 . 108.4 no
C97 . C96 . H961 . 108.3 no
N95 . C96 . H962 . 108.4 no
C97 . C96 . H962 . 108.9 no
H961 . C96 . H962 . 109.8 no
C96 . C97 . N86 . 111.0(10) yes
C96 . C97 . H971 . 109.4 no
N86 . C97 . H971 . 109.4 no
C96 . C97 . H972 . 109.0 no
N86 . C97 . H972 . 108.4 no
H971 . C97 . H972 . 109.5 no
N86 . C98 . C99 . 110.8(10) yes
N86 . C98 . H981 . 109.0 no
C99 . C98 . H981 . 108.6 no
N86 . C98 . H982 . 109.4 no
C99 . C98 . H982 . 109.4 no
H981 . C98 . H982 . 109.6 no
C98 . C99 . N100 . 115.6(10) yes
C98 . C99 . H991 . 108.8 no
N100 . C99 . H991 . 108.1 no
C98 . C99 . H992 . 107.6 no
N100 . C99 . H992 . 107.3 no
H991 . C99 . H992 . 109.4 no
C99 . N100 . Eu91 . 110.3(7) yes
C99 . N100 . C101 . 108.6(10) yes
Eu91 . N100 . C101 . 110.8(7) yes
C99 . N100 . C112 . 108.9(10) yes
Eu91 . N100 . C112 . 106.0(7) yes
C101 . N100 . C112 . 112.2(10) yes
N100 . C101 . C102 . 112.4(10) yes
N100 . C101 . H1011 . 108.8 no
C102 . C101 . H1011 . 108.9 no
N100 . C101 . H1012 . 108.3 no
C102 . C101 . H1012 . 108.6 no
H1011 . C101 . H1012 . 109.7 no
C101 . C102 . N92 . 112.2(10) yes
C101 . C102 . H1021 . 108.8 no
N92 . C102 . H1021 . 108.6 no
C101 . C102 . H1022 . 108.8 no
N92 . C102 . H1022 . 108.9 no
H1021 . C102 . H1022 . 109.5 no
Eu61 . O103 . H1031 . 120.1 no
Eu61 . O103 . H1032 . 119.9 no
H1031 . O103 . H1032 . 120.0 no
N92 . C104 . C105 . 117.0(10) yes
N92 . C104 . H1041 . 107.4 no
C105 . C104 . H1041 . 107.2 no
N92 . C104 . H1042 . 108.2 no
C105 . C104 . H1042 . 107.7 no
H1041 . C104 . H1042 . 109.1 no
C104 . C105 . O106 . 116.8(10) yes
C104 . C105 . O107 . 118.5(10) yes
O106 . C105 . O107 . 124.6(11) yes
C105 . O106 . Eu31 . 149.1(8) yes
C105 . O107 . Eu91 . 122.6(7) yes
N95 . C108 . C109 . 111.2(10) yes
N95 . C108 . H1081 . 109.4 no
C109 . C108 . H1081 . 109.3 no
N95 . C108 . H1082 . 108.5 no
C109 . C108 . H1082 . 109.0 no
H1081 . C108 . H1082 . 109.3 no
C108 . C109 . O110 . 118.5(12) yes
C108 . C109 . O111 . 115.8(10) yes
O110 . C109 . O111 . 125.8(12) yes
C109 . O111 . Eu91 . 120.6(7) yes
N100 . C112 . C113 . 113.2(11) yes
N100 . C112 . H1121 . 108.4 no
C113 . C112 . H1121 . 108.4 no
N100 . C112 . H1122 . 108.7 no
C113 . C112 . H1122 . 108.6 no
H1121 . C112 . H1122 . 109.5 no
C112 . C113 . O114 . 116.5(12) yes
C112 . C113 . O115 . 117.5(12) yes
O114 . C113 . O115 . 125.9(14) yes
C113 . O115 . Eu91 . 126.9(9) yes
N86 . C179 . C178 . 115.3(11) yes
N86 . C179 . H1791 . 108.1 no
C178 . C179 . H1791 . 108.0 no
N86 . C179 . H1792 . 107.7 no
C178 . C179 . H1792 . 108.0 no
H1791 . C179 . H1792 . 109.7 no
Eu91 . O117 . H1171 . 134.0 no
Eu91 . O117 . H1172 . 95.6 no
H1171 . O117 . H1172 . 120.1 no
N122 . Eu121 . N125 . 66.6(3) yes
N122 . Eu121 . N128 . 103.0(3) yes
N125 . Eu121 . N128 . 67.3(3) yes
N122 . Eu121 . N131 . 67.9(3) yes
N125 . Eu121 . N131 . 103.0(3) yes
N128 . Eu121 . N131 . 67.0(3) yes
N122 . Eu121 . O137 . 72.8(3) yes
N125 . Eu121 . O137 . 64.5(3) yes
N128 . Eu121 . O137 . 128.7(3) yes
N131 . Eu121 . O137 . 140.4(3) yes
N122 . Eu121 . O141 . 136.1(3) yes
N125 . Eu121 . O141 . 70.0(3) yes
N128 . Eu121 . O141 . 65.0(3) yes
N131 . Eu121 . O141 . 130.2(3) yes
O137 . Eu121 . O141 . 82.9(3) yes
N122 . Eu121 . O145 . 82.8(3) yes
N125 . Eu121 . O145 . 149.4(3) yes
N128 . Eu121 . O145 . 123.4(3) yes
N131 . Eu121 . O145 . 63.6(3) yes
O137 . Eu121 . O145 . 107.1(3) yes
N122 . Eu121 . O146 . 122.8(3) yes
N125 . Eu121 . O146 . 125.1(3) yes
N128 . Eu121 . O146 . 134.0(3) yes
N131 . Eu121 . O146 . 131.5(3) yes
O137 . Eu121 . O146 . 68.3(3) yes
N122 . Eu121 . O166 . 144.9(3) yes
N125 . Eu121 . O166 . 132.7(3) yes
N128 . Eu121 . O166 . 70.4(3) yes
N131 . Eu121 . O166 . 78.2(3) yes
O137 . Eu121 . O166 . 138.9(3) yes
O141 . Eu121 . O145 . 140.2(3) yes
O141 . Eu121 . O146 . 78.0(3) yes
O145 . Eu121 . O146 . 70.9(3) yes
O141 . Eu121 . O166 . 73.9(3) yes
O145 . Eu121 . O166 . 74.0(3) yes
O146 . Eu121 . O166 . 73.9(3) yes
C88 . N122 . Eu121 . 106.8(6) yes
C88 . N122 . C123 . 109.8(10) yes
Eu121 . N122 . C123 . 110.4(6) yes
C88 . N122 . C133 . 112.1(9) yes
Eu121 . N122 . C133 . 108.4(7) yes
C123 . N122 . C133 . 109.3(9) yes
N122 . C123 . C124 . 112.4(9) yes
N122 . C123 . H1231 . 109.1 no
C124 . C123 . H1231 . 109.3 no
N122 . C123 . H1232 . 108.4 no
C124 . C123 . H1232 . 108.2 no
H1231 . C123 . H1232 . 109.4 no
C123 . C124 . N125 . 113.0(10) yes
C123 . C124 . H1241 . 108.6 no
N125 . C124 . H1241 . 108.5 no
C123 . C124 . H1242 . 108.9 no
N125 . C124 . H1242 . 108.4 no
H1241 . C124 . H1242 . 109.4 no
C124 . N125 . Eu121 . 111.9(7) yes
C124 . N125 . C126 . 107.7(9) yes
Eu121 . N125 . C126 . 109.3(7) yes
C124 . N125 . C134 . 109.1(10) yes
Eu121 . N125 . C134 . 106.5(7) yes
C126 . N125 . C134 . 112.4(10) yes
N125 . C126 . C127 . 112.7(9) yes
N125 . C126 . H1261 . 108.2 no
C127 . C126 . H1261 . 108.3 no
N125 . C126 . H1262 . 109.1 no
C127 . C126 . H1262 . 108.4 no
H1261 . C126 . H1262 . 110.2 no
C126 . C127 . N128 . 113.2(9) yes
C126 . C127 . H1271 . 108.7 no
N128 . C127 . H1271 . 108.3 no
C126 . C127 . H1272 . 108.6 no
N128 . C127 . H1272 . 108.2 no
H1271 . C127 . H1272 . 109.7 no
C127 . N128 . Eu121 . 110.3(7) yes
C127 . N128 . C129 . 109.8(9) yes
Eu121 . N128 . C129 . 110.5(7) yes
C127 . N128 . C138 . 108.3(8) yes
Eu121 . N128 . C138 . 107.9(6) yes
C129 . N128 . C138 . 110.0(9) yes
N128 . C129 . C130 . 112.0(9) yes
N128 . C129 . H1291 . 108.5 no
C130 . C129 . H1291 . 108.6 no
N128 . C129 . H1292 . 109.4 no
C130 . C129 . H1292 . 108.8 no
H1291 . C129 . H1292 . 109.4 no
C129 . C130 . N131 . 112.5(9) yes
C129 . C130 . H1301 . 108.3 no
N131 . C130 . H1301 . 108.0 no
C129 . C130 . H1302 . 108.8 no
N131 . C130 . H1302 . 109.3 no
H1301 . C130 . H1302 . 109.8 no
C130 . N131 . Eu121 . 114.1(6) yes
C130 . N131 . C132 . 110.3(8) yes
Eu121 . N131 . C132 . 109.9(7) yes
C130 . N131 . C142 . 109.4(10) yes
Eu121 . N131 . C142 . 104.8(7) yes
C132 . N131 . C142 . 107.9(9) yes
N131 . C132 . C133 . 112.2(9) yes
N131 . C132 . H1321 . 108.5 no
C133 . C132 . H1321 . 108.3 no
N131 . C132 . H1322 . 109.1 no
C133 . C132 . H1322 . 109.5 no
H1321 . C132 . H1322 . 109.3 no
C132 . C133 . N122 . 112.6(9) yes
C132 . C133 . H1331 . 108.4 no
N122 . C133 . H1331 . 108.8 no
C132 . C133 . H1332 . 108.8 no
N122 . C133 . H1332 . 108.8 no
H1331 . C133 . H1332 . 109.4 no
N125 . C134 . C135 . 112.5(11) yes
N125 . C134 . H1341 . 108.6 no
C135 . C134 . H1341 . 109.0 no
N125 . C134 . H1342 . 108.1 no
C135 . C134 . H1342 . 108.9 no
H1341 . C134 . H1342 . 109.7 no
C134 . C135 . O136 . 118.9(14) yes
C134 . C135 . O137 . 116.6(12) yes
O136 . C135 . O137 . 124.4(15) yes
C135 . O137 . Eu121 . 127.3(9) yes
N128 . C138 . C139 . 113.1(9) yes
N128 . C138 . H1381 . 108.6 no
C139 . C138 . H1381 . 109.0 no
N128 . C138 . H1382 . 108.6 no
C139 . C138 . H1382 . 108.3 no
H1381 . C138 . H1382 . 109.2 no
C138 . C139 . O140 . 118.2(10) yes
C138 . C139 . O141 . 119.1(10) yes
O140 . C139 . O141 . 122.7(10) yes
C139 . O140 . Eu1 2_766 136.0(7) yes
C139 . O141 . Eu121 . 125.6(7) yes
N131 . C142 . C143 . 112.3(11) yes
N131 . C142 . H1421 . 109.2 no
C143 . C142 . H1421 . 109.0 no
N131 . C142 . H1422 . 108.6 no
C143 . C142 . H1422 . 108.2 no
H1421 . C142 . H1422 . 109.5 no
C142 . C143 . O144 . 119.2(13) yes
C142 . C143 . O145 . 116.2(10) yes
O144 . C143 . O145 . 124.5(13) yes
C143 . O145 . Eu121 . 119.3(8) yes
Eu121 . O146 . H1463 . 117.1 no
Eu121 . O146 . H1464 . 124.2 no
H1463 . O146 . H1464 . 89.7 no
O16 2_766 Eu151 . N152 . 78.4(3) yes
O16 2_766 Eu151 . N155 . 71.7(3) yes
N152 . Eu151 . N155 . 67.5(3) yes
O16 2_766 Eu151 . N158 . 134.1(3) yes
N152 . Eu151 . N158 . 102.8(3) yes
N155 . Eu151 . N158 . 67.1(4) yes
O16 2_766 Eu151 . N161 . 143.7(3) yes
N152 . Eu151 . N161 . 66.8(4) yes
N155 . Eu151 . N161 . 102.5(3) yes
N158 . Eu151 . N161 . 66.7(3) yes
O16 2_766 Eu151 . O167 . 75.6(3) yes
N152 . Eu151 . O167 . 62.8(3) yes
N155 . Eu151 . O167 . 124.5(3) yes
N158 . Eu151 . O167 . 146.3(3) yes
N161 . Eu151 . O167 . 79.6(3) yes
O16 2_766 Eu151 . O171 . 73.7(3) yes
N152 . Eu151 . O171 . 130.6(3) yes
N155 . Eu151 . O171 . 65.4(3) yes
N158 . Eu151 . O171 . 71.6(3) yes
N161 . Eu151 . O171 . 137.8(3) yes
O16 2_766 Eu151 . O175 . 138.6(3) yes
N152 . Eu151 . O175 . 139.9(4) yes
N155 . Eu151 . O175 . 128.9(3) yes
N158 . Eu151 . O175 . 64.9(4) yes
N161 . Eu151 . O175 . 73.5(4) yes
O16 2_766 Eu151 . O176 . 71.5(3) yes
N152 . Eu151 . O176 . 130.3(3) yes
N155 . Eu151 . O176 . 133.0(3) yes
N158 . Eu151 . O176 . 126.5(4) yes
N161 . Eu151 . O176 . 124.5(3) yes
O167 . Eu151 . O171 . 141.6(3) yes
O167 . Eu151 . O175 . 105.2(3) yes
O171 . Eu151 . O175 . 83.7(3) yes
O167 . Eu151 . O176 . 71.8(3) yes
O171 . Eu151 . O176 . 76.9(3) yes
O175 . Eu151 . O176 . 69.7(3) yes
Eu151 . N152 . C153 . 113.2(7) yes
Eu151 . N152 . C163 . 111.5(8) yes
C153 . N152 . C163 . 109.8(10) yes
Eu151 . N152 . C164 . 104.5(7) yes
C153 . N152 . C164 . 111.0(11) yes
C163 . N152 . C164 . 106.6(10) yes
N152 . C153 . C154 . 112.3(11) yes
N152 . C153 . H1531 . 108.9 no
C154 . C153 . H1531 . 109.1 no
N152 . C153 . H1532 . 108.2 no
C154 . C153 . H1532 . 108.7 no
H1531 . C153 . H1532 . 109.6 no
C153 . C154 . N155 . 111.5(11) yes
C153 . C154 . H1541 . 109.4 no
N155 . C154 . H1541 . 109.1 no
C153 . C154 . H1542 . 108.7 no
N155 . C154 . H1542 . 108.6 no
H1541 . C154 . H1542 . 109.5 no
C154 . N155 . Eu151 . 109.8(8) yes
C154 . N155 . C156 . 109.3(11) yes
Eu151 . N155 . C156 . 112.4(8) yes
C154 . N155 . C168 . 107.5(10) yes
Eu151 . N155 . C168 . 108.5(7) yes
C156 . N155 . C168 . 109.3(10) yes
N155 . C156 . C157 . 112.0(12) yes
N155 . C156 . H1561 . 109.0 no
C157 . C156 . H1561 . 108.8 no
N155 . C156 . H1562 . 108.7 no
C157 . C156 . H1562 . 109.1 no
H1561 . C156 . H1562 . 109.1 no
C156 . C157 . N158 . 111.2(10) yes
C156 . C157 . H1571 . 109.5 no
N158 . C157 . H1571 . 108.7 no
C156 . C157 . H1572 . 109.1 no
N158 . C157 . H1572 . 109.0 no
H1571 . C157 . H1572 . 109.4 no
C157 . N158 . Eu151 . 109.5(8) yes
C157 . N158 . C159 . 107.6(11) yes
Eu151 . N158 . C159 . 113.4(8) yes
C157 . N158 . C172 . 111.5(11) yes
Eu151 . N158 . C172 . 104.5(9) yes
C159 . N158 . C172 . 110.3(12) yes
N158 . C159 . C160 . 112.2(11) yes
N158 . C159 . H1591 . 109.1 no
C160 . C159 . H1591 . 108.6 no
N158 . C159 . H1592 . 108.7 no
C160 . C159 . H1592 . 108.6 no
H1591 . C159 . H1592 . 109.5 no
C159 . C160 . N161 . 114.5(12) yes
C159 . C160 . H1601 . 108.2 no
N161 . C160 . H1601 . 108.6 no
C159 . C160 . H1602 . 107.8 no
N161 . C160 . H1602 . 107.9 no
H1601 . C160 . H1602 . 109.9 no
C160 . N161 . Eu151 . 108.5(7) yes
C160 . N161 . C162 . 109.3(10) yes
Eu151 . N161 . C162 . 108.8(8) yes
C160 . N161 . C177 . 108.8(11) yes
Eu151 . N161 . C177 . 110.1(7) yes
C162 . N161 . C177 . 111.2(10) yes
N161 . C162 . C163 . 111.9(10) yes
N161 . C162 . H1621 . 108.8 no
C163 . C162 . H1621 . 108.3 no
N161 . C162 . H1622 . 108.9 no
C163 . C162 . H1622 . 109.1 no
H1621 . C162 . H1622 . 109.7 no
C162 . C163 . N152 . 110.8(10) yes
C162 . C163 . H1631 . 108.9 no
N152 . C163 . H1631 . 109.6 no
C162 . C163 . H1632 . 108.6 no
N152 . C163 . H1632 . 109.1 no
H1631 . C163 . H1632 . 109.8 no
N152 . C164 . C165 . 110.1(10) yes
N152 . C164 . H1641 . 109.9 no
C165 . C164 . H1641 . 109.4 no
N152 . C164 . H1642 . 108.8 no
C165 . C164 . H1642 . 109.5 no
H1641 . C164 . H1642 . 109.0 no
C164 . C165 . O166 . 116.7(11) yes
C164 . C165 . O167 . 118.7(10) yes
O166 . C165 . O167 . 124.6(11) yes
C165 . O166 . Eu121 . 141.8(8) yes
C165 . O167 . Eu151 . 120.1(7) yes
N155 . C168 . C169 . 114.5(11) yes
N155 . C168 . H1681 . 107.9 no
C169 . C168 . H1681 . 108.3 no
N155 . C168 . H1682 . 108.4 no
C169 . C168 . H1682 . 108.3 no
H1681 . C168 . H1682 . 109.4 no
C168 . C169 . O170 . 116.2(12) yes
C168 . C169 . O171 . 117.2(12) yes
O170 . C169 . O171 . 126.5(13) yes
C169 . O171 . Eu151 . 124.8(9) yes
N158 . C172 . C173 . 111.6(12) yes
N158 . C172 . H1721 . 109.0 no
C173 . C172 . H1721 . 109.0 no
N158 . C172 . H1722 . 108.8 no
C173 . C172 . H1722 . 108.9 no
H1721 . C172 . H1722 . 109.6 no
C172 . C173 . O174 . 117.7(14) yes
C172 . C173 . O175 . 119.4(14) yes
O174 . C173 . O175 . 122.9(16) yes
C173 . O175 . Eu151 . 125.6(10) yes
Eu151 . O176 . H1761 . 119.9 no
Eu151 . O176 . H1762 . 120.1 no
H1761 . O176 . H1762 . 120.0 no
N161 . C177 . C178 . 115.3(11) yes
N161 . C177 . H1771 . 107.9 no
C178 . C177 . H1771 . 107.1 no
N161 . C177 . H1772 . 108.3 no
C178 . C177 . H1772 . 108.5 no
H1771 . C177 . H1772 . 109.7 no
C177 . C178 . C179 . 114.4(13) yes
C177 . C178 . H1781 . 108.0 no
C179 . C178 . H1781 . 108.1 no
C177 . C178 . H1782 . 108.3 no
C179 . C178 . H1782 . 108.4 no
H1781 . C178 . H1782 . 109.6 no

loop_
_geom_bond_atom_site_label_1
_geom_bond_site_symmetry_1
_geom_bond_atom_site_label_2
_geom_bond_site_symmetry_2
_geom_bond_distance
_geom_bond_publ_flag
Eu1 . O140 2_766 2.464(8) yes
Eu1 . N2 . 2.643(9) yes
Eu1 . N5 . 2.686(9) yes
Eu1 . N8 . 2.688(9) yes
Eu1 . N11 . 2.697(10) yes
Eu1 . O17 . 2.415(8) yes
Eu1 . O21 . 2.415(8) yes
Eu1 . O25 . 2.453(8) yes
Eu1 . O26 . 2.414(8) yes
N2 . C3 . 1.470(14) yes
N2 . C13 . 1.502(15) yes
N2 . C14 . 1.449(16) yes
C3 . C4 . 1.524(19) yes
C3 . H31 . 0.971 no
C3 . H32 . 0.970 no
C4 . N5 . 1.460(16) yes
C4 . H41 . 0.969 no
C4 . H42 . 0.966 no
N5 . C6 . 1.505(18) yes
N5 . C18 . 1.469(16) yes
C6 . C7 . 1.504(19) yes
C6 . H61 . 0.971 no
C6 . H62 . 0.972 no
C7 . N8 . 1.490(16) yes
C7 . H71 . 0.968 no
C7 . H72 . 0.970 no
N8 . C9 . 1.461(17) yes
N8 . C27 . 1.485(15) yes
C9 . C10 . 1.506(19) yes
C9 . H91 . 0.971 no
C9 . H92 . 0.972 no
C10 . N11 . 1.509(16) yes
C10 . H101 . 0.970 no
C10 . H102 . 0.968 no
N11 . C12 . 1.473(17) yes
N11 . C22 . 1.479(16) yes
C12 . C13 . 1.48(2) yes
C12 . H121 . 0.967 no
C12 . H122 . 0.968 no
C13 . H131 . 0.971 no
C13 . H132 . 0.970 no
C14 . C15 . 1.546(16) yes
C14 . H141 . 0.972 no
C14 . H142 . 0.965 no
C15 . O16 . 1.243(14) yes
C15 . O17 . 1.264(14) yes
O16 . Eu151 2_766 2.417(8) yes
C18 . C19 . 1.528(17) yes
C18 . H181 . 0.966 no
C18 . H182 . 0.972 no
C19 . O20 . 1.250(16) yes
C19 . O21 . 1.238(14) yes
C22 . C23 . 1.515(19) yes
C22 . H221 . 0.967 no
C22 . H222 . 0.967 no
C23 . O24 . 1.239(15) yes
C23 . O25 . 1.251(15) yes
O26 . H261 . 0.820 no
O26 . H263 . 0.817 no
C27 . C28 . 1.537(16) yes
C27 . H271 . 0.969 no
C27 . H272 . 0.971 no
C28 . C29 . 1.527(18) yes
C28 . H281 . 0.968 no
C28 . H282 . 0.968 no
C29 . N32 . 1.482(14) yes
C29 . H291 . 0.965 no
C29 . H292 . 0.968 no
Eu31 . N32 . 2.769(9) yes
Eu31 . N35 . 2.666(9) yes
Eu31 . N38 . 2.649(9) yes
Eu31 . N41 . 2.716(10) yes
Eu31 . O47 . 2.450(8) yes
Eu31 . O51 . 2.362(8) yes
Eu31 . O55 . 2.335(9) yes
Eu31 . O56 . 2.506(9) yes
Eu31 . O106 . 2.390(8) yes
N32 . C33 . 1.490(14) yes
N32 . C43 . 1.483(15) yes
C33 . C34 . 1.523(17) yes
C33 . H331 . 0.970 no
C33 . H332 . 0.967 no
C34 . N35 . 1.479(15) yes
C34 . H341 . 0.967 no
C34 . H342 . 0.967 no
N35 . C36 . 1.482(13) yes
N35 . C44 . 1.454(15) yes
C36 . C37 . 1.525(17) yes
C36 . H361 . 0.970 no
C36 . H362 . 0.968 no
C37 . N38 . 1.507(16) yes
C37 . H371 . 0.970 no
C37 . H372 . 0.967 no
N38 . C39 . 1.474(16) yes
N38 . C48 . 1.468(15) yes
C39 . C40 . 1.51(2) yes
C39 . H391 . 0.968 no
C39 . H392 . 0.965 no
C40 . N41 . 1.494(18) yes
C40 . H401 . 0.966 no
C40 . H402 . 0.968 no
N41 . C42 . 1.448(18) yes
N41 . C52 . 1.457(18) yes
C42 . C43 . 1.540(18) yes
C42 . H421 . 0.968 no
C42 . H422 . 0.971 no
C43 . H431 . 0.963 no
C43 . H432 . 0.970 no
C44 . C45 . 1.517(16) yes
C44 . H441 . 0.965 no
C44 . H442 . 0.966 no
C45 . O46 . 1.239(14) yes
C45 . O47 . 1.261(15) yes
O46 . Eu61 . 2.432(8) yes
C48 . C49 . 1.519(17) yes
C48 . H481 . 0.966 no
C48 . H482 . 0.964 no
C49 . O50 . 1.222(16) yes
C49 . O51 . 1.280(15) yes
C52 . C53 . 1.53(2) yes
C52 . H521 . 0.968 no
C52 . H522 . 0.965 no
C53 . O54 . 1.246(17) yes
C53 . O55 . 1.251(17) yes
O56 . H561 . 0.819 no
O56 . H562 . 0.819 no
Eu61 . N62 . 2.670(10) yes
Eu61 . N65 . 2.680(11) yes
Eu61 . N68 . 2.783(10) yes
Eu61 . N71 . 2.676(9) yes
Eu61 . O77 . 2.370(9) yes
Eu61 . O81 . 2.341(10) yes
Eu61 . O85 . 2.391(8) yes
Eu61 . O103 . 2.484(9) yes
N62 . C63 . 1.483(15) yes
N62 . C73 . 1.518(16) yes
N62 . C74 . 1.481(16) yes
C63 . C64 . 1.530(19) yes
C63 . H631 . 0.970 no
C63 . H632 . 0.968 no
C64 . N65 . 1.496(17) yes
C64 . H641 . 0.967 no
C64 . H642 . 0.970 no
N65 . C66 . 1.494(16) yes
N65 . C78 . 1.474(18) yes
C66 . C67 . 1.511(18) yes
C66 . H661 . 0.968 no
C66 . H662 . 0.968 no
C67 . N68 . 1.467(13) yes
C67 . H671 . 0.971 no
C67 . H672 . 0.968 no
N68 . C69 . 1.465(16) yes
N68 . C86 . 1.520(15) yes
C69 . C70 . 1.502(16) yes
C69 . H691 . 0.968 no
C69 . H692 . 0.965 no
C70 . N71 . 1.488(14) yes
C70 . H701 . 0.966 no
C70 . H702 . 0.969 no
N71 . C72 . 1.474(15) yes
N71 . C82 . 1.485(15) yes
C72 . C73 . 1.502(17) yes
C72 . H721 . 0.968 no
C72 . H722 . 0.968 no
C73 . H731 . 0.970 no
C73 . H732 . 0.969 no
C74 . C75 . 1.501(18) yes
C74 . H741 . 0.968 no
C74 . H742 . 0.967 no
C75 . O76 . 1.219(15) yes
C75 . O77 . 1.310(15) yes
C78 . C79 . 1.49(2) yes
C78 . H781 . 0.968 no
C78 . H782 . 0.971 no
C79 . O80 . 1.23(2) yes
C79 . O81 . 1.29(2) yes
C82 . C83 . 1.519(16) yes
C82 . H821 . 0.966 no
C82 . H822 . 0.966 no
C83 . O84 . 1.278(14) yes
C83 . O85 . 1.259(14) yes
O84 . Eu91 . 2.471(8) yes
C86 . C87 . 1.514(17) yes
C86 . H861 . 0.968 no
C86 . H862 . 0.966 no
N86 . Eu91 . 2.689(9) yes
N86 . C97 . 1.457(18) yes
N86 . C98 . 1.514(16) yes
N86 . C179 . 1.504(15) yes
C87 . C88 . 1.527(18) yes
C87 . H871 . 0.970 no
C87 . H872 . 0.973 no
C88 . N122 . 1.510(15) yes
C88 . H881 . 0.970 no
C88 . H882 . 0.968 no
Eu91 . N92 . 2.665(9) yes
Eu91 . N95 . 2.667(9) yes
Eu91 . N100 . 2.714(10) yes
Eu91 . O107 . 2.407(8) yes
Eu91 . O111 . 2.370(8) yes
Eu91 . O115 . 2.355(8) yes
Eu91 . O117 . 2.462(8) yes
N92 . C93 . 1.492(16) yes
N92 . C102 . 1.482(16) yes
N92 . C104 . 1.443(16) yes
C93 . C94 . 1.501(18) yes
C93 . H931 . 0.966 no
C93 . H932 . 0.966 no
C94 . N95 . 1.473(16) yes
C94 . H941 . 0.967 no
C94 . H942 . 0.969 no
N95 . C96 . 1.473(17) yes
N95 . C108 . 1.466(17) yes
C96 . C97 . 1.524(19) yes
C96 . H961 . 0.968 no
C96 . H962 . 0.968 no
C97 . H971 . 0.970 no
C97 . H972 . 0.969 no
C98 . C99 . 1.515(18) yes
C98 . H981 . 0.973 no
C98 . H982 . 0.969 no
C99 . N100 . 1.475(16) yes
C99 . H991 . 0.965 no
C99 . H992 . 0.966 no
N100 . C101 . 1.475(17) yes
N100 . C112 . 1.440(17) yes
C101 . C102 . 1.495(19) yes
C101 . H1011 . 0.969 no
C101 . H1012 . 0.968 no
C102 . H1021 . 0.968 no
C102 . H1022 . 0.968 no
O103 . H1031 . 0.950 no
O103 . H1032 . 0.950 no
C104 . C105 . 1.495(17) yes
C104 . H1041 . 0.971 no
C104 . H1042 . 0.970 no
C105 . O106 . 1.248(14) yes
C105 . O107 . 1.259(14) yes
C108 . C109 . 1.560(18) yes
C108 . H1081 . 0.971 no
C108 . H1082 . 0.969 no
C109 . O110 . 1.236(15) yes
C109 . O111 . 1.287(16) yes
C112 . C113 . 1.52(2) yes
C112 . H1121 . 0.950 no
C112 . H1122 . 0.950 no
C113 . O114 . 1.238(18) yes
C113 . O115 . 1.241(16) yes
C179 . C178 . 1.50(2) yes
C179 . H1791 . 0.968 no
C179 . H1792 . 0.970 no
O117 . H1171 . 0.818 no
O117 . H1172 . 0.860 no
Eu121 . N122 . 2.731(10) yes
Eu121 . N125 . 2.720(10) yes
Eu121 . N128 . 2.686(9) yes
Eu121 . N131 . 2.654(9) yes
Eu121 . O137 . 2.376(10) yes
Eu121 . O141 . 2.371(8) yes
Eu121 . O145 . 2.403(9) yes
Eu121 . O146 . 2.451(9) yes
Eu121 . O166 . 2.447(9) yes
N122 . C123 . 1.481(14) yes
N122 . C133 . 1.455(15) yes
C123 . C124 . 1.514(17) yes
C123 . H1231 . 0.969 no
C123 . H1232 . 0.970 no
C124 . N125 . 1.490(15) yes
C124 . H1241 . 0.968 no
C124 . H1242 . 0.969 no
N125 . C126 . 1.502(16) yes
N125 . C134 . 1.484(16) yes
C126 . C127 . 1.47(2) yes
C126 . H1261 . 0.967 no
C126 . H1262 . 0.968 no
C127 . N128 . 1.478(15) yes
C127 . H1271 . 0.967 no
C127 . H1272 . 0.969 no
N128 . C129 . 1.482(15) yes
N128 . C138 . 1.487(14) yes
C129 . C130 . 1.519(17) yes
C129 . H1291 . 0.966 no
C129 . H1292 . 0.969 no
C130 . N131 . 1.489(14) yes
C130 . H1301 . 0.969 no
C130 . H1302 . 0.970 no
N131 . C132 . 1.487(15) yes
N131 . C142 . 1.466(15) yes
C132 . C133 . 1.513(17) yes
C132 . H1321 . 0.971 no
C132 . H1322 . 0.968 no
C133 . H1331 . 0.970 no
C133 . H1332 . 0.970 no
C134 . C135 . 1.50(2) yes
C134 . H1341 . 0.971 no
C134 . H1342 . 0.969 no
C135 . O136 . 1.215(18) yes
C135 . O137 . 1.295(18) yes
C138 . C139 . 1.502(15) yes
C138 . H1381 . 0.970 no
C138 . H1382 . 0.965 no
C139 . O140 . 1.262(13) yes
C139 . O141 . 1.261(14) yes
C142 . C143 . 1.532(19) yes
C142 . H1421 . 0.968 no
C142 . H1422 . 0.972 no
C143 . O144 . 1.234(15) yes
C143 . O145 . 1.281(17) yes
O146 . H1463 . 0.821 no
O146 . H1464 . 0.821 no
Eu151 . N152 . 2.670(10) yes
Eu151 . N155 . 2.633(11) yes
Eu151 . N158 . 2.721(11) yes
Eu151 . N161 . 2.741(11) yes
Eu151 . O167 . 2.450(7) yes
Eu151 . O171 . 2.449(9) yes
Eu151 . O175 . 2.339(11) yes
Eu151 . O176 . 2.402(12) yes
N152 . C153 . 1.471(17) yes
N152 . C163 . 1.493(17) yes
N152 . C164 . 1.475(17) yes
C153 . C154 . 1.51(2) yes
C153 . H1531 . 0.969 no
C153 . H1532 . 0.973 no
C154 . N155 . 1.509(19) yes
C154 . H1541 . 0.971 no
C154 . H1542 . 0.970 no
N155 . C156 . 1.474(16) yes
N155 . C168 . 1.501(16) yes
C156 . C157 . 1.49(2) yes
C156 . H1561 . 0.968 no
C156 . H1562 . 0.966 no
C157 . N158 . 1.516(18) yes
C157 . H1571 . 0.968 no
C157 . H1572 . 0.968 no
N158 . C159 . 1.464(19) yes
N158 . C172 . 1.48(2) yes
C159 . C160 . 1.522(19) yes
C159 . H1591 . 0.969 no
C159 . H1592 . 0.966 no
C160 . N161 . 1.485(17) yes
C160 . H1601 . 0.966 no
C160 . H1602 . 0.969 no
N161 . C162 . 1.466(19) yes
N161 . C177 . 1.486(16) yes
C162 . C163 . 1.506(19) yes
C162 . H1621 . 0.967 no
C162 . H1622 . 0.967 no
C163 . H1631 . 0.972 no
C163 . H1632 . 0.970 no
C164 . C165 . 1.515(17) yes
C164 . H1641 . 0.969 no
C164 . H1642 . 0.969 no
C165 . O166 . 1.278(14) yes
C165 . O167 . 1.247(15) yes
C168 . C169 . 1.511(19) yes
C168 . H1681 . 0.971 no
C168 . H1682 . 0.969 no
C169 . O170 . 1.224(17) yes
C169 . O171 . 1.256(17) yes
C172 . C173 . 1.49(3) yes
C172 . H1721 . 0.967 no
C172 . H1722 . 0.969 no
C173 . O174 . 1.23(2) yes
C173 . O175 . 1.257(18) yes
O176 . H1761 . 0.950 no
O176 . H1762 . 0.950 no
C177 . C178 . 1.504(19) yes
C177 . H1771 . 0.965 no
C177 . H1772 . 0.971 no
C178 . H1781 . 0.966 no
C178 . H1782 . 0.965 no

loop_
_geom_hbond_atom_site_label_D
_geom_hbond_site_symmetry_D
_geom_hbond_atom_site_label_H
_geom_hbond_site_symmetry_H
_geom_hbond_atom_site_label_A
_geom_hbond_site_symmetry_A
_geom_hbond_angle_DHA
_geom_hbond_distance_DH
_geom_hbond_distance_HA
_geom_hbond_distance_DA
_geom_hbond_publ_flag
C4 . H41 . C15 . 124 0.97 2.56 3.204(19) yes
C7 . H71 . C19 . 123 0.97 2.49 3.129(19) yes
C27 . H272 . O25 . 134 0.97 2.45 3.201(19) yes
C36 . H361 . O114 4_645 169 0.97 2.50 3.457(19) yes
C39 . H391 . O114 4_645 159 0.97 2.56 3.479(19) yes
C40 . H402 . C49 . 126 0.97 2.49 3.156(19) yes
C43 . H431 . C53 . 121 0.96 2.44 3.053(19) yes
C64 . H642 . C75 . 126 0.97 2.56 3.225(19) yes
C78 . H782 . O20 . 150 0.97 2.57 3.448(19) yes
C86 . H862 . O85 . 125 0.97 2.54 3.199(19) yes
C88 . H882 . O110 . 152 0.97 2.59 3.475(19) yes
C96 . H961 . O144 . 166 0.97 2.52 3.468(19) yes
C98 . H981 . C113 . 123 0.97 2.49 3.124(19) yes
C101 . H1011 . C105 . 123 0.97 2.50 3.133(19) yes
C123 . H1231 . C135 . 123 0.97 2.48 3.115(19) yes
C126 . H1262 . C139 . 124 0.97 2.49 3.133(19) yes
C132 . H1322 . O110 . 169 0.97 2.53 3.484(19) yes
C157 . H1571 . C169 . 124 0.97 2.54 3.190(19) yes
C160 . H1601 . C173 . 123 0.97 2.49 3.121(19) yes
O56 . H561 . O107 . 129 0.82 2.21 2.798(19) yes
O117 . H1172 . C83 . 153 0.86 2.43 3.218(19) yes
O117 . H1172 . O84 . 123 0.86 2.47 3.020(19) yes
O117 . H1172 . O85 . 175 0.86 1.86 2.719(19) yes
O146 . H1463 . O167 . 151 0.82 1.98 2.724(19) yes
O176 . H1761 . O17 2_766 124 0.95 2.09 2.733(19) yes

loop_
_platon_squeeze_void_nr
_platon_squeeze_void_average_x
_platon_squeeze_void_average_y
_platon_squeeze_void_average_z
_platon_squeeze_void_volume
_platon_squeeze_void_count_electrons
_platon_squeeze_void_content
1 -0.001 -0.007 0.005 7948 16 ' '
